data_7105755
loop_
_publ_author_name
'Soji Shimizu'
'Shota Nakano'
'Takahisa Hosoya'
'Nagao Kobayashi'

_publ_section_title
;
 Pyrene-Fused Subphthalocyanine
;
_journal_name_full Chem.Commun.
_journal_page_first 316
_journal_paper_doi 10.1039/c0cc01877e
_journal_volume 47
_journal_year 2011
_chemical_formula_moiety 'C30, (C50 H27 B F8 N8 O)'
_chemical_formula_sum 'C80 H27 B F8 N8 O'
_chemical_formula_weight 1278.91
_chemical_name_systematic
;
?
;
_space_group_IT_number 13
_symmetry_cell_setting monoclinic
_symmetry_Int_Tables_number 13
_symmetry_space_group_name_Hall '-P 2yac'
_symmetry_space_group_name_H-M 'P 1 2/n 1'
_atom_sites_solution_hydrogens geom
_atom_sites_solution_primary direct
_atom_sites_solution_secondary difmap
_audit_creation_method SHELXL-97
_cell_angle_alpha 90.00
_cell_angle_beta 99.2700(10)
_cell_angle_gamma 90.00
_cell_formula_units_Z 4
_cell_length_a 16.8540(18)
_cell_length_b 14.8124(16)
_cell_length_c 24.597(3)
_cell_measurement_reflns_used 7110
_cell_measurement_temperature 100(2)
_cell_measurement_theta_max 28.22
_cell_measurement_theta_min 2.35
_cell_volume 6060.4(12)
_computing_cell_refinement 'Bruker SMART'
_computing_data_collection 'Bruker SMART'
_computing_data_reduction 'Bruker SAINT'
_computing_molecular_graphics 'Yadokari-XG 2009 (Wakita, Nemoto et al., 2009)'
_computing_publication_material 'Yadokari-XG 2009 (Wakita, Nemoto et al., 2009)'
_computing_structure_refinement 'SHELXL-97 (Sheldrick, 1997)'
_computing_structure_solution 'Sir 2004'
_diffrn_ambient_temperature 100(2)
_diffrn_detector_area_resol_mean 8.333
_diffrn_measured_fraction_theta_full 0.995
_diffrn_measured_fraction_theta_max 0.995
_diffrn_measurement_device_type 'Bruker APEX-II CCD'
_diffrn_measurement_method 'phi and omega scans'
_diffrn_radiation_monochromator 'Bruker Helios multilayered confocal mirror'
_diffrn_radiation_source 'Bruker TXS fine-focus rotating anode'
_diffrn_radiation_type MoK\a
_diffrn_radiation_wavelength 0.71073
_diffrn_reflns_av_R_equivalents 0.0262
_diffrn_reflns_av_sigmaI/netI 0.0242
_diffrn_reflns_limit_h_max 21
_diffrn_reflns_limit_h_min -21
_diffrn_reflns_limit_k_max 19
_diffrn_reflns_limit_k_min -19
_diffrn_reflns_limit_l_max 31
_diffrn_reflns_limit_l_min -31
_diffrn_reflns_number 66471
_diffrn_reflns_theta_full 27.50
_diffrn_reflns_theta_max 27.50
_diffrn_reflns_theta_min 1.37
_exptl_absorpt_coefficient_mu 0.102
_exptl_absorpt_correction_T_max 0.9799
_exptl_absorpt_correction_T_min 0.8466
_exptl_absorpt_correction_type empirical
_exptl_crystal_colour black
_exptl_crystal_density_diffrn 1.402
_exptl_crystal_description prism
_exptl_crystal_F_000 2592
_exptl_crystal_size_max 0.35
_exptl_crystal_size_mid 0.30
_exptl_crystal_size_min 0.20
_platon_squeeze_details
;
;
_refine_diff_density_max 1.281
_refine_diff_density_min -0.762
_refine_diff_density_rms 0.083
_refine_ls_extinction_method none
_refine_ls_goodness_of_fit_ref 1.069
_refine_ls_hydrogen_treatment constr
_refine_ls_matrix_type full
_refine_ls_number_parameters 1701
_refine_ls_number_reflns 13851
_refine_ls_number_restraints 2877
_refine_ls_restrained_S_all 1.128
_refine_ls_R_factor_all 0.1029
_refine_ls_R_factor_gt 0.0833
_refine_ls_shift/su_max 0.000
_refine_ls_shift/su_mean 0.000
_refine_ls_structure_factor_coef Fsqd
_refine_ls_weighting_details 'calc w=1/[\s^2^(Fo^2^)+(0.1328P)^2^+10.9931P] where P=(Fo^2^+2Fc^2^)/3'
_refine_ls_weighting_scheme calc
_refine_ls_wR_factor_gt 0.2390
_refine_ls_wR_factor_ref 0.2548
_reflns_number_gt 10307
_reflns_number_total 13851
_reflns_threshold_expression >2sigma(I)
_cod_data_source_file C0CC01877E.TXT
_cod_data_source_block test
_cod_original_cell_volume 6060.5(11)
_cod_original_sg_symbol_H-M 'P 2/n'
_cod_database_code 7105755

loop_
_symmetry_equiv_pos_as_xyz
'x, y, z'
'-x+1/2, y, -z+1/2'
'-x, -y, -z'
'x-1/2, -y, z-1/2'

loop_
_atom_site_label
_atom_site_type_symbol
_atom_site_fract_x
_atom_site_fract_y
_atom_site_fract_z
_atom_site_U_iso_or_equiv
_atom_site_adp_type
_atom_site_occupancy
_atom_site_symmetry_multiplicity
_atom_site_calc_flag
_atom_site_refinement_flags
_atom_site_disorder_assembly
_atom_site_disorder_group
N1 N 0.45676(14) 0.28081(18) 0.39035(10) 0.0232(5) Uani 1 1 d . . .
C1 C 0.49461(17) 0.3501(2) 0.36860(12) 0.0235(6) Uani 1 1 d . . .
C2 C 0.56973(17) 0.3643(2) 0.40588(12) 0.0230(6) Uani 1 1 d . . .
C3 C 0.63546(19) 0.4191(2) 0.40297(12) 0.0265(6) Uani 1 1 d . . .
F1 F 0.63369(12) 0.48301(14) 0.36455(8) 0.0350(5) Uani 1 1 d . . .
C4 C 0.70558(19) 0.4058(2) 0.43979(14) 0.0317(7) Uani 1 1 d . . .
F2 F 0.77078(12) 0.45490(16) 0.43552(9) 0.0429(5) Uani 1 1 d . . .
C5 C 0.7100(2) 0.3404(3) 0.48051(14) 0.0337(7) Uani 1 1 d . . .
F3 F 0.77847(13) 0.32987(17) 0.51584(10) 0.0506(6) Uani 1 1 d . . .
C6 C 0.64539(19) 0.2853(2) 0.48406(13) 0.0283(6) Uani 1 1 d . . .
F4 F 0.65173(12) 0.22192(15) 0.52343(8) 0.0383(5) Uani 1 1 d . . .
C7 C 0.57591(18) 0.2957(2) 0.44620(12) 0.0242(6) Uani 1 1 d . . .
C8 C 0.50629(18) 0.2380(2) 0.43196(12) 0.0251(6) Uani 1 1 d . . .
N2 N 0.50068(15) 0.15023(19) 0.44362(10) 0.0258(5) Uani 1 1 d . . .
N3 N 0.39424(15) 0.13925(18) 0.36698(10) 0.0245(5) Uani 1 1 d . . .
C9 C 0.44849(18) 0.1017(2) 0.40801(12) 0.0256(6) Uani 1 1 d . . .
C10 C 0.44994(18) 0.0067(2) 0.39612(13) 0.0278(7) Uani 1 1 d . . .
C11 C 0.4961(2) -0.0633(2) 0.42171(14) 0.0319(7) Uani 1 1 d . . .
F5 F 0.54993(12) -0.05065(14) 0.46733(8) 0.0353(5) Uani 1 1 d . . .
C12 C 0.4894(2) -0.1475(3) 0.39719(16) 0.0384(8) Uani 1 1 d . . .
F6 F 0.53315(16) -0.21658(15) 0.42148(11) 0.0529(6) Uani 1 1 d . . .
C13 C 0.4397(2) -0.1619(2) 0.34745(17) 0.0388(8) Uani 1 1 d . . .
F7 F 0.43631(17) -0.24398(16) 0.32488(11) 0.0570(7) Uani 1 1 d . . .
C14 C 0.3963(2) -0.0920(2) 0.32019(15) 0.0333(7) Uani 1 1 d . . .
F8 F 0.35131(13) -0.10703(14) 0.27070(9) 0.0416(5) Uani 1 1 d . . .
C15 C 0.40072(18) -0.0074(2) 0.34429(13) 0.0275(6) Uani 1 1 d . . .
C16 C 0.37191(17) 0.0804(2) 0.32410(13) 0.0250(6) Uani 1 1 d . . .
N4 N 0.35026(14) 0.10683(18) 0.27158(10) 0.0240(5) Uani 1 1 d . . .
N5 N 0.38188(14) 0.25725(17) 0.30114(10) 0.0227(5) Uani 1 1 d . . .
C17 C 0.36131(16) 0.1938(2) 0.26048(12) 0.0229(6) Uani 1 1 d . . .
C18 C 0.37797(16) 0.2347(2) 0.21003(12) 0.0217(6) Uani 1 1 d . . .
C19 C 0.37683(16) 0.1952(2) 0.15644(12) 0.0219(6) Uani 1 1 d . . .
C20 C 0.34537(17) 0.1097(2) 0.14201(12) 0.0240(6) Uani 1 1 d . . .
H20 H 0.3203 0.0768 0.1678 0.029 Uiso 1 1 calc R . .
C21 C 0.34974(18) 0.0711(2) 0.09085(13) 0.0261(6) Uani 1 1 d . . .
C22 C 0.38442(18) 0.1214(2) 0.05294(13) 0.0265(6) Uani 1 1 d . . .
H22 H 0.3856 0.0972 0.0173 0.032 Uiso 1 1 calc R . .
C23 C 0.41768(17) 0.2070(2) 0.06621(12) 0.0239(6) Uani 1 1 d . . .
C24 C 0.45671(17) 0.2575(2) 0.02811(12) 0.0238(6) Uani 1 1 d . . .
C25 C 0.49543(17) 0.3376(2) 0.04283(12) 0.0241(6) Uani 1 1 d . . .
C26 C 0.49630(17) 0.3758(2) 0.09685(12) 0.0233(6) Uani 1 1 d . . .
C27 C 0.53823(18) 0.4556(2) 0.11315(12) 0.0251(6) Uani 1 1 d . . .
H27 H 0.5678 0.4845 0.0883 0.030 Uiso 1 1 calc R . .
C28 C 0.53741(19) 0.4935(2) 0.16492(13) 0.0264(6) Uani 1 1 d . . .
C29 C 0.49360(18) 0.4500(2) 0.20040(12) 0.0257(6) Uani 1 1 d . . .
H29 H 0.4911 0.4762 0.2353 0.031 Uiso 1 1 calc R . .
C30 C 0.45310(16) 0.3688(2) 0.18640(12) 0.0213(6) Uani 1 1 d . . .
C31 C 0.41485(17) 0.3178(2) 0.22413(12) 0.0224(6) Uani 1 1 d . . .
C32 C 0.41513(16) 0.2454(2) 0.11857(12) 0.0216(6) Uani 1 1 d . . .
C33 C 0.45350(16) 0.3306(2) 0.13342(12) 0.0213(6) Uani 1 1 d . . .
C34 C 0.42183(17) 0.3276(2) 0.28302(12) 0.0217(6) Uani 1 1 d . . .
N6 N 0.47434(14) 0.37894(17) 0.31693(10) 0.0224(5) Uani 1 1 d . . .
C35 C 0.3152(2) -0.0226(2) 0.07463(15) 0.0335(7) Uani 1 1 d . . .
C36 C 0.3715(3) -0.0757(3) 0.04343(19) 0.0475(10) Uani 1 1 d . . .
H36 H 0.4236 -0.0838 0.0672 0.071 Uiso 1 1 calc R . .
H36A H 0.3791 -0.0423 0.0102 0.071 Uiso 1 1 calc R . .
H36B H 0.3480 -0.1349 0.0329 0.071 Uiso 1 1 calc R . .
C37 C 0.3009(3) -0.0776(3) 0.12442(17) 0.0449(9) Uani 1 1 d . . .
H37 H 0.2631 -0.0455 0.1439 0.067 Uiso 1 1 calc R . .
H37A H 0.3520 -0.0861 0.1492 0.067 Uiso 1 1 calc R . .
H37B H 0.2785 -0.1366 0.1122 0.067 Uiso 1 1 calc R . .
C38 C 0.2343(2) -0.0089(3) 0.03608(17) 0.0433(9) Uani 1 1 d . . .
H38 H 0.2125 -0.0677 0.0229 0.065 Uiso 1 1 calc R . .
H38A H 0.2428 0.0283 0.0046 0.065 Uiso 1 1 calc R . .
H38B H 0.1963 0.0214 0.0563 0.065 Uiso 1 1 calc R . .
C39 C 0.45455(19) 0.2227(2) -0.02652(13) 0.0275(6) Uani 1 1 d . . .
N7 N 0.45105(19) 0.1936(2) -0.07036(12) 0.0364(7) Uani 1 1 d . . .
C40 C 0.53559(17) 0.3844(2) 0.00396(12) 0.0255(6) Uani 1 1 d . . .
N8 N 0.56724(17) 0.4229(2) -0.02636(12) 0.0335(6) Uani 1 1 d . . .
C41 C 0.5798(2) 0.5827(2) 0.18314(14) 0.0326(7) Uani 1 1 d . . .
C42 C 0.5153(3) 0.6555(3) 0.1835(2) 0.0500(10) Uani 1 1 d . . .
H42 H 0.5410 0.7126 0.1965 0.075 Uiso 1 1 calc R . .
H42A H 0.4780 0.6370 0.2081 0.075 Uiso 1 1 calc R . .
H42B H 0.4858 0.6634 0.1461 0.075 Uiso 1 1 calc R . .
C43 C 0.6370(2) 0.6114(3) 0.14388(16) 0.0398(8) Uani 1 1 d . . .
H43 H 0.6064 0.6199 0.1068 0.060 Uiso 1 1 calc R . .
H43A H 0.6777 0.5644 0.1429 0.060 Uiso 1 1 calc R . .
H43B H 0.6634 0.6681 0.1568 0.060 Uiso 1 1 calc R . .
C44 C 0.6288(3) 0.5719(3) 0.24057(17) 0.0583(13) Uani 1 1 d . . .
H44 H 0.6584 0.6278 0.2511 0.087 Uiso 1 1 calc R . .
H44A H 0.6668 0.5219 0.2405 0.087 Uiso 1 1 calc R . .
H44B H 0.5925 0.5591 0.2670 0.087 Uiso 1 1 calc R . .
B1 B 0.37914(19) 0.2407(2) 0.36084(14) 0.0247(7) Uani 1 1 d . . .
O1 O 0.30632(13) 0.27659(17) 0.37430(9) 0.0311(5) Uani 1 1 d . . .
C45 C 0.28722(19) 0.2918(3) 0.42516(15) 0.0347(8) Uani 1 1 d . . .
C46 C 0.3121(2) 0.2365(3) 0.46967(16) 0.0408(8) Uani 1 1 d . . .
H46 H 0.3454 0.1858 0.4663 0.049 Uiso 1 1 calc R . .
C47 C 0.2874(3) 0.2561(4) 0.51971(18) 0.0525(11) Uani 1 1 d . . .
H47 H 0.3038 0.2179 0.5505 0.063 Uiso 1 1 calc R . .
C48 C 0.2398(2) 0.3298(4) 0.5254(2) 0.0646(15) Uani 1 1 d . . .
H48 H 0.2239 0.3425 0.5599 0.078 Uiso 1 1 calc R . .
C49 C 0.2153(2) 0.3851(3) 0.4806(2) 0.0548(12) Uani 1 1 d . . .
H49 H 0.1823 0.4360 0.4845 0.066 Uiso 1 1 calc R . .
C50 C 0.2383(2) 0.3673(3) 0.43048(18) 0.0428(9) Uani 1 1 d . . .
H50 H 0.2213 0.4055 0.3998 0.051 Uiso 1 1 calc R . .
C1A C 0.8030(6) 0.2235(6) 0.1535(4) 0.0379(15) Uani 0.359(3) 1 d PDU A 1
C2A C 0.7184(6) 0.2335(7) 0.1441(5) 0.0373(15) Uani 0.359(3) 1 d PDU A 1
C3A C 0.6703(7) 0.1590(8) 0.1185(6) 0.0377(16) Uani 0.359(3) 1 d PDU . 1
C4A C 0.7026(7) 0.0798(7) 0.1036(7) 0.049(3) Uani 0.359(3) 1 d PDU A 1
C5A C 0.7885(7) 0.0633(7) 0.1110(6) 0.060(3) Uani 0.359(3) 1 d PDU A 1
C6A C 0.8349(7) 0.1353(7) 0.1336(4) 0.049(2) Uani 0.359(3) 1 d PDU A 1
C7A C 0.9064(7) 0.1153(8) 0.1722(5) 0.047(2) Uani 0.359(3) 1 d PDU A 1
C8A C 0.9219(6) 0.1772(8) 0.2151(4) 0.050(2) Uani 0.359(3) 1 d PDU A 1
C9A C 0.8538(9) 0.2514(11) 0.2039(6) 0.059(3) Uani 0.359(3) 1 d PDU A 1
C10A C 0.8164(7) 0.2936(10) 0.2399(5) 0.061(3) Uani 0.359(3) 1 d PDU A 1
C11A C 0.7270(6) 0.3058(7) 0.2312(4) 0.047(2) Uani 0.359(3) 1 d PDU A 1
C12A C 0.6782(6) 0.2721(7) 0.1846(4) 0.0297(19) Uani 0.359(3) 1 d PDU A 1
C13A C 0.6048(8) 0.2297(8) 0.1893(5) 0.041(2) Uani 0.359(3) 1 d PDU A 1
C14A C 0.5983(10) 0.1573(9) 0.1484(7) 0.050(3) Uani 0.359(3) 1 d PDU A 1
C15A C 0.5649(11) 0.0793(9) 0.1559(7) 0.054(3) Uani 0.359(3) 1 d PDU A 1
C16A C 0.6007(8) 0.0008(9) 0.1389(6) 0.045(3) Uani 0.359(3) 1 d PDU A 1
C17A C 0.6684(7) -0.0100(9) 0.1148(8) 0.047(3) Uani 0.359(3) 1 d PDU A 1
C18A C 0.7333(7) -0.0710(8) 0.1315(5) 0.054(3) Uani 0.359(3) 1 d PDU A 1
C19A C 0.8095(7) -0.0308(9) 0.1311(6) 0.059(3) Uani 0.359(3) 1 d PDU A 1
C20A C 0.8713(7) -0.0489(8) 0.1686(5) 0.061(2) Uani 0.359(3) 1 d PDU A 1
C21A C 0.9228(9) 0.0257(9) 0.1910(6) 0.060(3) Uani 0.359(3) 1 d PDU A 1
C22A C 0.9507(7) 0.0093(8) 0.2474(5) 0.056(2) Uani 0.359(3) 1 d PDU A 1
C23A C 0.9600(15) 0.0742(9) 0.2882(6) 0.053(3) Uani 0.359(3) 1 d PDU A 1
C24A C 0.9434(8) 0.1670(9) 0.2716(5) 0.057(3) Uani 0.359(3) 1 d PDU A 1
C25A C 0.9032(11) 0.2112(11) 0.3108(6) 0.055(3) Uani 0.359(3) 1 d PDU A 1
C26A C 0.8444(8) 0.2731(12) 0.3000(6) 0.063(3) Uani 0.359(3) 1 d PDU A 1
C27A C 0.7753(7) 0.2766(7) 0.3252(4) 0.052(2) Uani 0.359(3) 1 d PDU A 1
C28A C 0.7021(7) 0.2950(7) 0.2827(4) 0.051(2) Uani 0.359(3) 1 d PDU A 1
C29A C 0.6329(8) 0.2568(10) 0.2843(6) 0.062(3) Uani 0.359(3) 1 d PDU A 1
C30A C 0.5844(6) 0.2173(7) 0.2416(5) 0.046(2) Uani 0.359(3) 1 d PDU A 1
C31A C 0.5487(7) 0.1294(8) 0.2487(5) 0.062(3) Uani 0.359(3) 1 d PDU A 1
C32A C 0.5392(15) 0.0640(9) 0.2089(6) 0.054(3) Uani 0.359(3) 1 d PDU A 1
C33A C 0.5573(7) -0.0271(9) 0.2261(5) 0.060(3) Uani 0.359(3) 1 d PDU A 1
C34A C 0.5976(10) -0.0719(10) 0.1859(6) 0.060(3) Uani 0.359(3) 1 d PDU A 1
C35A C 0.6572(8) -0.1316(12) 0.1969(6) 0.060(3) Uani 0.359(3) 1 d PDU A 1
C36A C 0.7277(7) -0.1320(8) 0.1727(5) 0.054(2) Uani 0.359(3) 1 d PDU A 1
C37A C 0.7978(6) -0.1534(8) 0.2163(5) 0.0509(17) Uani 0.359(3) 1 d PDU A 1
C38A C 0.8679(8) -0.1186(8) 0.2138(5) 0.0506(16) Uani 0.359(3) 1 d PDU A 1
C39A C 0.9147(6) -0.0814(7) 0.2573(4) 0.0458(15) Uani 0.359(3) 1 d PDU A 1
C40A C 0.8947(8) -0.0926(8) 0.3090(5) 0.0434(17) Uani 0.359(3) 1 d PDU A 1
C41A C 0.9012(10) -0.0175(9) 0.3512(7) 0.049(3) Uani 0.359(3) 1 d PDU A 1
C42A C 0.9321(11) 0.0609(9) 0.3404(7) 0.055(3) Uani 0.359(3) 1 d PDU A 1
C43A C 0.9006(8) 0.1413(9) 0.3584(6) 0.052(3) Uani 0.359(3) 1 d PDU A 1
C44A C 0.8312(7) 0.1489(7) 0.3813(6) 0.042(3) Uani 0.359(3) 1 d PDU . 1
C45A C 0.7684(7) 0.2160(8) 0.3656(6) 0.058(3) Uani 0.359(3) 1 d PDU A 1
C46A C 0.6913(7) 0.1726(9) 0.3655(6) 0.059(3) Uani 0.359(3) 1 d PDU A 1
C47A C 0.6262(7) 0.1880(8) 0.3293(5) 0.066(3) Uani 0.359(3) 1 d PDU A 1
C48A C 0.5749(8) 0.1133(8) 0.3059(5) 0.061(3) Uani 0.359(3) 1 d PDU A 1
C49A C 0.5931(9) 0.0230(9) 0.3256(6) 0.054(3) Uani 0.359(3) 1 d PDU A 1
C50A C 0.5784(6) -0.0387(8) 0.2824(4) 0.050(2) Uani 0.359(3) 1 d PDU A 1
C51A C 0.6488(7) -0.1093(9) 0.2939(5) 0.065(3) Uani 0.359(3) 1 d PDU A 1
C52A C 0.6828(7) -0.1545(9) 0.2575(5) 0.064(3) Uani 0.359(3) 1 d PDU A 1
C53A C 0.7722(6) -0.1664(7) 0.2667(4) 0.045(2) Uani 0.359(3) 1 d PDU A 1
C54A C 0.8194(7) -0.1359(7) 0.3144(4) 0.0296(19) Uani 0.359(3) 1 d PDU A 1
C55A C 0.7821(6) -0.0948(7) 0.3552(4) 0.031(2) Uani 0.359(3) 1 d PDU A 1
C56A C 0.8279(8) -0.0198(8) 0.3794(7) 0.036(3) Uani 0.359(3) 1 d PDU A 1
C57A C 0.7971(8) 0.0622(8) 0.3939(8) 0.049(3) Uani 0.359(3) 1 d PDU A 1
C58A C 0.7119(8) 0.0793(8) 0.3840(8) 0.0584(18) Uani 0.359(3) 1 d PDU A 1
C59A C 0.6654(7) 0.0055(8) 0.3633(5) 0.0579(17) Uani 0.359(3) 1 d PDU A 1
C60A C 0.6968(6) -0.0863(9) 0.3454(5) 0.0570(18) Uani 0.359(3) 1 d PDU A 1
C1B C 0.6718(9) 0.2819(15) 0.2074(6) 0.036(2) Uani 0.141(3) 1 d PDU B 2
C2B C 0.7271(8) 0.3025(15) 0.2534(5) 0.037(2) Uani 0.141(3) 1 d PDU B 2
C3B C 0.7228(7) 0.2786(12) 0.3105(6) 0.041(2) Uani 0.141(3) 1 d PDU B 2
C4B C 0.6540(9) 0.2342(10) 0.3188(6) 0.035(2) Uani 0.141(3) 1 d PDU B 2
C5B C 0.5948(10) 0.2133(10) 0.2701(5) 0.029(2) Uani 0.141(3) 1 d PDU B 2
C6B C 0.6003(10) 0.2334(11) 0.2164(5) 0.031(2) Uani 0.141(3) 1 d PDU B 2
C7B C 0.5771(10) 0.1646(9) 0.1745(6) 0.032(2) Uani 0.141(3) 1 d PDU B 2
C8B C 0.6337(9) 0.1787(10) 0.1360(7) 0.036(2) Uani 0.141(3) 1 d PDU B 2
C9B C 0.6939(8) 0.2469(12) 0.1559(8) 0.036(2) Uani 0.141(3) 1 d PDU B 2
C10B C 0.7756(8) 0.2410(11) 0.1545(7) 0.034(2) Uani 0.141(3) 1 d PDU B 2
C11B C 0.8342(9) 0.2631(14) 0.2021(6) 0.035(2) Uani 0.141(3) 1 d PDU B 2
C12B C 0.8119(9) 0.2966(15) 0.2497(5) 0.038(2) Uani 0.141(3) 1 d PDU B 2
C13B C 0.8567(9) 0.2654(14) 0.3022(6) 0.038(2) Uani 0.141(3) 1 d PDU B 2
C14B C 0.7996(9) 0.2416(14) 0.3374(8) 0.038(2) Uani 0.141(3) 1 d PDU B 2
C15B C 0.8068(8) 0.1772(9) 0.3782(7) 0.032(2) Uani 0.141(3) 1 d PDU B 2
C16B C 0.7352(7) 0.1271(8) 0.3856(7) 0.029(2) Uani 0.141(3) 1 d PDU B 2
C17B C 0.6628(9) 0.1594(10) 0.3571(8) 0.031(2) Uani 0.141(3) 1 d PDU B 2
C18B C 0.6036(11) 0.0927(8) 0.3343(7) 0.030(2) Uani 0.141(3) 1 d PDU B 2
C19B C 0.5607(11) 0.1274(9) 0.2822(6) 0.027(2) Uani 0.141(3) 1 d PDU B 2
C20B C 0.5400(13) 0.0602(8) 0.2431(5) 0.029(2) Uani 0.141(3) 1 d PDU B 2
C21B C 0.5473(11) 0.0825(8) 0.1866(6) 0.031(2) Uani 0.141(3) 1 d PDU B 2
C22B C 0.5737(10) 0.0026(9) 0.1598(6) 0.029(2) Uani 0.141(3) 1 d PDU B 2
C23B C 0.6277(9) 0.0158(9) 0.1237(7) 0.029(2) Uani 0.141(3) 1 d PDU B 2
C24B C 0.6604(8) 0.1034(8) 0.1117(8) 0.035(2) Uani 0.141(3) 1 d PDU B 2
C25B C 0.7456(8) 0.0978(8) 0.1078(8) 0.030(2) Uani 0.141(3) 1 d PDU B 2
C26B C 0.8024(8) 0.1606(10) 0.1284(8) 0.034(2) Uani 0.141(3) 1 d PDU B 2
C27B C 0.8790(10) 0.1303(9) 0.1585(7) 0.033(2) Uani 0.141(3) 1 d PDU B 2
C28B C 0.9004(10) 0.1997(10) 0.2002(6) 0.035(2) Uani 0.141(3) 1 d PDU B 2
C29B C 0.9409(12) 0.1682(10) 0.2499(5) 0.034(2) Uani 0.141(3) 1 d PDU B 2
C30B C 0.9168(13) 0.2038(10) 0.2997(6) 0.032(2) Uani 0.141(3) 1 d PDU B 2
C31B C 0.9229(10) 0.1306(9) 0.3382(6) 0.027(2) Uani 0.141(3) 1 d PDU B 2
C32B C 0.8736(8) 0.1142(9) 0.3766(7) 0.028(2) Uani 0.141(3) 1 d PDU B 2
C33B C 0.8389(8) 0.0273(8) 0.3880(8) 0.033(2) Uani 0.141(3) 1 d PDU B 2
C34B C 0.7537(7) 0.0319(8) 0.3914(8) 0.030(2) Uani 0.141(3) 1 d PDU B 2
C35B C 0.6959(8) -0.0304(10) 0.3702(9) 0.031(2) Uani 0.141(3) 1 d PDU B 2
C36B C 0.6197(9) 0.0014(9) 0.3403(7) 0.030(2) Uani 0.141(3) 1 d PDU B 2
C37B C 0.6001(10) -0.0671(10) 0.2977(6) 0.032(2) Uani 0.141(3) 1 d PDU B 2
C38B C 0.5606(12) -0.0347(10) 0.2483(5) 0.032(2) Uani 0.141(3) 1 d PDU B 2
C39B C 0.5846(12) -0.0712(11) 0.1989(6) 0.031(2) Uani 0.141(3) 1 d PDU B 2
C40B C 0.6458(9) -0.1313(14) 0.1958(6) 0.034(2) Uani 0.141(3) 1 d PDU B 2
C41B C 0.7039(9) -0.1182(13) 0.1589(7) 0.034(2) Uani 0.141(3) 1 d PDU B 2
C42B C 0.6940(8) -0.0469(9) 0.1224(8) 0.031(2) Uani 0.141(3) 1 d PDU B 2
C43B C 0.7650(7) 0.0027(9) 0.1134(7) 0.029(2) Uani 0.141(3) 1 d PDU B 2
C44B C 0.8376(9) -0.0291(9) 0.1417(7) 0.030(2) Uani 0.141(3) 1 d PDU B 2
C45B C 0.8953(11) 0.0391(8) 0.1642(7) 0.032(2) Uani 0.141(3) 1 d PDU B 2
C46B C 0.9376(11) 0.0061(9) 0.2167(6) 0.028(2) Uani 0.141(3) 1 d PDU B 2
C47B C 0.9591(13) 0.0724(8) 0.2558(5) 0.029(2) Uani 0.141(3) 1 d PDU B 2
C48B C 0.9520(11) 0.0510(8) 0.3124(6) 0.029(2) Uani 0.141(3) 1 d PDU B 2
C49B C 0.9246(9) -0.0317(9) 0.3263(6) 0.029(2) Uani 0.141(3) 1 d PDU B 2
C50B C 0.8646(9) -0.0460(10) 0.3620(7) 0.035(2) Uani 0.141(3) 1 d PDU B 2
C51B C 0.8038(8) -0.1120(13) 0.3408(7) 0.033(2) Uani 0.141(3) 1 d PDU B 2
C52B C 0.7220(7) -0.1089(10) 0.3423(6) 0.028(2) Uani 0.141(3) 1 d PDU B 2
C53B C 0.6640(9) -0.1336(12) 0.2952(6) 0.029(2) Uani 0.141(3) 1 d PDU B 2
C54B C 0.6894(8) -0.1646(15) 0.2480(5) 0.033(2) Uani 0.141(3) 1 d PDU B 2
C55B C 0.7742(8) -0.1684(16) 0.2457(5) 0.034(2) Uani 0.141(3) 1 d PDU B 2
C56B C 0.7805(8) -0.1473(12) 0.1889(6) 0.039(2) Uani 0.141(3) 1 d PDU B 2
C57B C 0.8488(9) -0.1026(10) 0.1808(6) 0.034(2) Uani 0.141(3) 1 d PDU B 2
C58B C 0.9063(10) -0.0808(10) 0.2300(5) 0.029(2) Uani 0.141(3) 1 d PDU B 2
C59B C 0.9017(9) -0.0997(10) 0.2839(5) 0.029(2) Uani 0.141(3) 1 d PDU B 2
C60B C 0.8293(9) -0.1482(13) 0.2917(6) 0.034(2) Uani 0.141(3) 1 d PDU B 2

loop_
_atom_site_aniso_label
_atom_site_aniso_U_11
_atom_site_aniso_U_22
_atom_site_aniso_U_33
_atom_site_aniso_U_23
_atom_site_aniso_U_13
_atom_site_aniso_U_12
N1 0.0199(11) 0.0294(13) 0.0215(11) -0.0012(10) 0.0067(9) 0.0019(10)
C1 0.0207(13) 0.0270(15) 0.0240(14) -0.0041(11) 0.0072(11) 0.0025(11)
C2 0.0212(13) 0.0267(15) 0.0217(13) -0.0050(11) 0.0053(11) 0.0037(11)
C3 0.0300(15) 0.0272(15) 0.0228(14) -0.0039(12) 0.0062(12) -0.0024(12)
F1 0.0362(10) 0.0354(11) 0.0318(10) 0.0038(8) 0.0004(8) -0.0090(8)
C4 0.0255(15) 0.0351(17) 0.0341(17) -0.0066(14) 0.0038(13) -0.0039(13)
F2 0.0323(11) 0.0482(13) 0.0453(12) 0.0012(10) -0.0027(9) -0.0145(9)
C5 0.0260(16) 0.0418(19) 0.0306(16) -0.0029(14) -0.0036(13) 0.0001(14)
F3 0.0322(11) 0.0607(15) 0.0514(13) 0.0106(11) -0.0155(10) -0.0094(10)
C6 0.0278(15) 0.0336(17) 0.0237(14) 0.0013(12) 0.0046(12) 0.0021(13)
F4 0.0363(11) 0.0429(12) 0.0328(10) 0.0100(9) -0.0029(8) -0.0014(9)
C7 0.0230(14) 0.0288(15) 0.0219(13) -0.0022(11) 0.0068(11) 0.0006(11)
C8 0.0210(13) 0.0352(17) 0.0208(13) 0.0002(12) 0.0079(11) 0.0007(12)
N2 0.0216(12) 0.0344(14) 0.0232(12) 0.0020(10) 0.0087(10) -0.0007(10)
N3 0.0195(11) 0.0315(14) 0.0240(12) 0.0016(10) 0.0083(9) -0.0019(10)
C9 0.0231(14) 0.0335(16) 0.0234(14) 0.0060(12) 0.0131(11) -0.0002(12)
C10 0.0224(14) 0.0353(17) 0.0283(15) 0.0074(13) 0.0122(12) -0.0045(12)
C11 0.0282(15) 0.0360(18) 0.0337(17) 0.0068(14) 0.0113(13) -0.0033(13)
F5 0.0345(10) 0.0417(11) 0.0299(10) 0.0097(8) 0.0059(8) 0.0020(9)
C12 0.0372(18) 0.0340(18) 0.045(2) 0.0144(15) 0.0102(16) 0.0004(15)
F6 0.0626(15) 0.0331(12) 0.0601(15) 0.0120(11) 0.0008(12) 0.0096(11)
C13 0.042(2) 0.0245(16) 0.051(2) 0.0023(15) 0.0130(17) -0.0047(14)
F7 0.0692(17) 0.0304(12) 0.0668(16) -0.0011(11) -0.0028(13) 0.0008(11)
C14 0.0287(16) 0.0341(18) 0.0372(17) 0.0026(14) 0.0058(13) -0.0075(14)
F8 0.0446(12) 0.0336(11) 0.0440(12) -0.0022(9) -0.0003(9) -0.0069(9)
C15 0.0215(14) 0.0309(16) 0.0331(16) 0.0045(13) 0.0134(12) -0.0045(12)
C16 0.0190(13) 0.0295(16) 0.0285(15) 0.0015(12) 0.0097(11) -0.0043(11)
N4 0.0158(11) 0.0296(13) 0.0277(12) -0.0008(10) 0.0064(9) -0.0031(10)
N5 0.0170(11) 0.0261(13) 0.0249(12) -0.0014(10) 0.0030(9) 0.0011(9)
C17 0.0127(12) 0.0315(16) 0.0245(14) -0.0030(12) 0.0032(10) 0.0003(11)
C18 0.0152(12) 0.0254(14) 0.0240(14) 0.0002(11) 0.0020(10) 0.0022(11)
C19 0.0148(12) 0.0275(15) 0.0223(13) -0.0019(11) -0.0007(10) 0.0020(11)
C20 0.0179(13) 0.0264(15) 0.0278(14) 0.0000(12) 0.0035(11) 0.0000(11)
C21 0.0203(13) 0.0261(15) 0.0308(15) -0.0047(12) 0.0012(12) -0.0005(11)
C22 0.0223(14) 0.0304(16) 0.0262(14) -0.0049(12) 0.0017(11) -0.0007(12)
C23 0.0187(13) 0.0285(15) 0.0230(14) -0.0013(11) -0.0010(11) 0.0019(11)
C24 0.0198(13) 0.0293(15) 0.0213(13) -0.0002(11) -0.0001(11) 0.0019(11)
C25 0.0188(13) 0.0304(16) 0.0221(13) 0.0004(11) 0.0004(11) 0.0023(11)
C26 0.0193(13) 0.0264(15) 0.0226(13) 0.0009(11) -0.0010(11) 0.0018(11)
C27 0.0240(14) 0.0271(15) 0.0234(14) 0.0063(11) 0.0016(11) -0.0014(12)
C28 0.0274(15) 0.0225(15) 0.0276(15) 0.0021(12) -0.0009(12) 0.0003(12)
C29 0.0277(15) 0.0238(14) 0.0239(14) -0.0008(11) -0.0011(12) 0.0026(12)
C30 0.0173(12) 0.0227(14) 0.0224(13) 0.0006(11) -0.0007(10) 0.0032(10)
C31 0.0180(13) 0.0238(14) 0.0243(13) -0.0012(11) 0.0003(10) 0.0053(11)
C32 0.0143(12) 0.0254(14) 0.0234(13) -0.0005(11) -0.0018(10) 0.0024(10)
C33 0.0163(12) 0.0240(14) 0.0220(13) 0.0011(11) -0.0015(10) 0.0035(10)
C34 0.0181(13) 0.0235(14) 0.0242(14) -0.0007(11) 0.0057(11) 0.0036(11)
N6 0.0196(11) 0.0248(12) 0.0228(12) -0.0013(9) 0.0032(9) 0.0028(9)
C35 0.0328(17) 0.0298(17) 0.0391(18) -0.0069(14) 0.0099(14) -0.0063(13)
C36 0.048(2) 0.0321(19) 0.066(3) -0.0109(18) 0.022(2) -0.0020(16)
C37 0.054(2) 0.034(2) 0.047(2) -0.0021(16) 0.0119(18) -0.0083(17)
C38 0.0363(19) 0.041(2) 0.050(2) -0.0112(17) 0.0003(16) -0.0085(16)
C39 0.0244(14) 0.0314(16) 0.0265(15) 0.0013(13) 0.0037(12) -0.0004(12)
N7 0.0385(16) 0.0408(17) 0.0300(14) -0.0044(12) 0.0054(12) -0.0015(13)
C40 0.0200(13) 0.0309(16) 0.0236(14) -0.0011(12) -0.0020(11) 0.0006(12)
N8 0.0259(13) 0.0442(17) 0.0302(14) 0.0061(12) 0.0041(11) -0.0015(12)
C41 0.0415(18) 0.0278(16) 0.0286(16) -0.0008(13) 0.0060(14) -0.0087(14)
C42 0.061(3) 0.0287(19) 0.067(3) -0.0052(18) 0.030(2) -0.0067(17)
C43 0.044(2) 0.0329(18) 0.043(2) -0.0037(15) 0.0103(16) -0.0143(16)
C44 0.077(3) 0.056(3) 0.035(2) 0.0029(18) -0.011(2) -0.039(2)
B1 0.0186(15) 0.0320(18) 0.0254(16) -0.0014(13) 0.0091(12) -0.0004(13)
O1 0.0207(10) 0.0420(13) 0.0323(12) -0.0075(10) 0.0096(9) -0.0021(9)
C45 0.0215(15) 0.044(2) 0.0393(18) -0.0129(15) 0.0077(13) -0.0049(14)
C46 0.0286(17) 0.056(2) 0.0402(19) -0.0060(17) 0.0122(15) -0.0021(16)
C47 0.039(2) 0.081(3) 0.039(2) -0.007(2) 0.0123(17) -0.004(2)
C48 0.031(2) 0.112(4) 0.055(3) -0.044(3) 0.0189(19) -0.012(2)
C49 0.0280(18) 0.072(3) 0.064(3) -0.040(2) 0.0072(18) -0.0004(19)
C50 0.0254(16) 0.049(2) 0.054(2) -0.0170(18) 0.0063(15) -0.0026(15)
C1A 0.045(3) 0.036(3) 0.031(3) 0.025(2) 0.003(3) -0.008(2)
C2A 0.046(3) 0.035(3) 0.030(3) 0.024(2) 0.003(2) -0.007(2)
C3A 0.047(3) 0.035(3) 0.030(3) 0.023(2) 0.002(3) -0.007(3)
C4A 0.055(5) 0.066(5) 0.027(5) 0.005(4) 0.009(4) 0.004(4)
C5A 0.068(5) 0.092(5) 0.026(4) 0.000(4) 0.026(4) -0.004(5)
C6A 0.049(4) 0.077(5) 0.027(4) 0.017(4) 0.020(4) -0.011(4)
C7A 0.034(4) 0.070(5) 0.044(5) 0.005(4) 0.027(4) -0.013(4)
C8A 0.031(4) 0.072(5) 0.048(4) 0.015(4) 0.008(4) -0.031(4)
C9A 0.055(5) 0.051(5) 0.063(5) 0.020(4) -0.016(4) -0.033(4)
C10A 0.069(5) 0.032(4) 0.068(5) 0.010(4) -0.034(4) -0.022(4)
C11A 0.062(5) 0.019(3) 0.048(4) -0.001(4) -0.026(4) 0.013(4)
C12A 0.046(4) 0.016(3) 0.027(4) 0.002(3) 0.004(3) 0.019(3)
C13A 0.034(4) 0.026(4) 0.055(5) -0.004(4) -0.015(4) 0.022(4)
C14A 0.045(5) 0.048(5) 0.051(5) -0.001(4) -0.011(4) 0.008(4)
C15A 0.035(5) 0.067(5) 0.053(5) -0.007(5) -0.011(4) 0.005(5)
C16A 0.037(4) 0.049(5) 0.037(5) -0.019(4) -0.026(4) 0.000(4)
C17A 0.068(5) 0.039(5) 0.028(5) -0.008(4) -0.006(4) 0.001(5)
C18A 0.070(5) 0.052(5) 0.040(5) -0.021(4) 0.011(4) 0.008(4)
C19A 0.070(5) 0.074(5) 0.040(4) -0.028(4) 0.027(4) 0.009(5)
C20A 0.068(5) 0.063(5) 0.058(5) -0.003(4) 0.028(4) 0.020(4)
C21A 0.041(5) 0.086(5) 0.060(5) 0.002(5) 0.031(4) 0.013(4)
C22A 0.030(4) 0.069(5) 0.074(5) 0.011(4) 0.019(4) 0.018(4)
C23A 0.022(5) 0.076(5) 0.058(5) 0.002(5) 0.000(5) 0.000(5)
C24A 0.044(5) 0.071(5) 0.054(5) -0.007(4) 0.000(4) -0.019(4)
C25A 0.049(5) 0.050(6) 0.059(5) -0.006(5) -0.011(4) -0.008(5)
C26A 0.061(5) 0.046(5) 0.070(5) -0.007(5) -0.023(5) -0.006(5)
C27A 0.061(5) 0.038(4) 0.050(4) -0.015(4) -0.017(4) 0.018(4)
C28A 0.074(5) 0.032(4) 0.037(4) -0.011(4) -0.018(4) 0.037(4)
C29A 0.068(5) 0.047(5) 0.067(5) -0.007(4) 0.003(5) 0.044(4)
C30A 0.034(4) 0.042(4) 0.068(5) 0.003(4) 0.020(4) 0.030(3)
C31A 0.034(4) 0.073(5) 0.082(5) 0.000(5) 0.018(4) 0.011(4)
C32A 0.021(5) 0.082(5) 0.058(5) -0.005(5) 0.005(4) -0.003(5)
C33A 0.043(4) 0.081(5) 0.055(5) -0.004(4) 0.007(4) -0.027(4)
C34A 0.054(5) 0.059(6) 0.061(5) -0.015(5) -0.008(4) -0.019(5)
C35A 0.060(5) 0.044(5) 0.067(5) -0.005(5) -0.018(5) -0.018(5)
C36A 0.055(5) 0.040(4) 0.059(5) -0.013(4) -0.012(4) 0.007(4)
C37A 0.063(3) 0.034(3) 0.052(3) 0.003(3) -0.002(3) 0.025(3)
C38A 0.058(3) 0.035(3) 0.056(3) 0.004(3) 0.002(3) 0.030(3)
C39A 0.049(3) 0.032(3) 0.055(3) 0.009(3) 0.004(3) 0.029(2)
C40A 0.047(3) 0.028(3) 0.053(3) 0.009(3) 0.001(3) 0.025(3)
C41A 0.051(5) 0.039(5) 0.048(5) 0.011(4) -0.020(4) 0.004(4)
C42A 0.041(5) 0.061(5) 0.054(5) -0.005(5) -0.017(4) 0.004(5)
C43A 0.045(5) 0.055(5) 0.041(5) -0.015(4) -0.035(4) 0.003(5)
C44A 0.069(5) 0.027(4) 0.019(4) 0.008(4) -0.027(4) 0.001(4)
C45A 0.074(5) 0.052(5) 0.039(5) -0.015(4) -0.015(4) 0.016(4)
C46A 0.069(5) 0.073(5) 0.038(5) -0.015(4) 0.019(4) 0.013(5)
C47A 0.066(5) 0.074(5) 0.062(5) -0.008(4) 0.022(4) 0.019(4)
C48A 0.038(5) 0.090(5) 0.063(5) -0.014(5) 0.031(4) 0.008(4)
C49A 0.038(5) 0.079(5) 0.053(5) -0.005(4) 0.028(4) -0.017(4)
C50A 0.033(4) 0.068(5) 0.051(4) 0.020(4) 0.008(4) -0.034(4)
C51A 0.053(5) 0.072(5) 0.067(5) 0.029(4) 0.001(4) -0.042(4)
C52A 0.071(5) 0.034(4) 0.074(5) 0.010(4) -0.029(4) -0.032(4)
C53A 0.062(5) 0.016(3) 0.046(4) 0.007(3) -0.019(4) -0.008(3)
C54A 0.052(5) 0.018(3) 0.019(3) 0.005(3) 0.007(3) 0.008(4)
C55A 0.043(4) 0.037(4) 0.013(4) 0.010(3) 0.008(3) 0.001(4)
C56A 0.059(5) 0.027(4) 0.014(4) 0.001(4) -0.014(4) 0.006(4)
C57A 0.054(5) 0.059(5) 0.030(5) 0.006(4) -0.006(4) 0.004(4)
C58A 0.054(3) 0.084(4) 0.042(3) 0.019(3) 0.019(3) -0.008(3)
C59A 0.053(3) 0.083(4) 0.042(3) 0.021(3) 0.019(3) -0.009(3)
C60A 0.052(3) 0.082(4) 0.041(3) 0.023(3) 0.019(3) -0.010(3)
C1B 0.034(3) 0.035(3) 0.038(3) 0.004(3) 0.006(3) 0.001(3)
C2B 0.037(3) 0.034(4) 0.039(3) 0.001(3) 0.006(3) 0.001(3)
C3B 0.041(3) 0.039(3) 0.041(3) -0.002(3) 0.003(3) 0.002(3)
C4B 0.038(3) 0.035(3) 0.033(3) -0.001(3) 0.005(3) 0.004(3)
C5B 0.029(3) 0.029(3) 0.030(3) 0.001(3) 0.006(3) 0.004(3)
C6B 0.029(3) 0.031(3) 0.031(3) 0.003(3) 0.005(3) 0.004(3)
C7B 0.030(3) 0.034(3) 0.032(3) 0.002(3) 0.002(3) 0.005(3)
C8B 0.036(3) 0.037(3) 0.036(3) 0.003(3) 0.004(3) 0.001(3)
C9B 0.036(3) 0.036(3) 0.037(3) 0.006(3) 0.005(3) 0.001(3)
C10B 0.035(3) 0.032(3) 0.037(3) 0.007(3) 0.009(3) 0.001(3)
C11B 0.034(3) 0.032(3) 0.040(3) 0.005(3) 0.007(3) 0.001(3)
C12B 0.038(3) 0.033(4) 0.040(3) 0.000(3) 0.002(3) 0.000(3)
C13B 0.038(3) 0.034(3) 0.040(3) -0.001(3) 0.001(3) 0.000(3)
C14B 0.038(3) 0.036(3) 0.039(3) -0.003(3) 0.002(3) 0.000(3)
C15B 0.032(3) 0.032(3) 0.031(3) -0.005(3) 0.002(3) 0.002(3)
C16B 0.032(3) 0.031(3) 0.026(3) -0.003(3) 0.007(3) 0.004(3)
C17B 0.032(3) 0.033(3) 0.030(3) -0.003(3) 0.006(3) 0.004(3)
C18B 0.030(3) 0.031(3) 0.031(3) 0.002(3) 0.009(3) 0.003(3)
C19B 0.024(3) 0.030(3) 0.028(3) 0.002(3) 0.009(3) 0.005(3)
C20B 0.024(3) 0.030(3) 0.033(3) 0.002(3) 0.006(3) 0.002(3)
C21B 0.027(3) 0.033(3) 0.031(3) 0.000(3) 0.002(3) 0.004(3)
C22B 0.025(3) 0.029(3) 0.030(3) -0.003(3) -0.001(3) 0.001(3)
C23B 0.028(3) 0.030(3) 0.027(3) 0.000(3) 0.001(3) -0.001(3)
C24B 0.035(3) 0.035(3) 0.034(3) 0.002(3) 0.003(3) 0.000(3)
C25B 0.033(3) 0.031(3) 0.027(3) 0.002(3) 0.006(3) 0.002(3)
C26B 0.035(3) 0.035(3) 0.033(3) 0.005(3) 0.007(3) 0.000(3)
C27B 0.033(3) 0.034(3) 0.033(3) 0.004(3) 0.008(3) 0.001(3)
C28B 0.035(3) 0.035(3) 0.036(3) 0.004(3) 0.006(3) -0.001(3)
C29B 0.033(3) 0.033(3) 0.037(3) 0.003(3) 0.005(3) -0.002(3)
C30B 0.032(3) 0.030(3) 0.034(3) 0.001(3) 0.004(3) -0.004(3)
C31B 0.025(3) 0.025(3) 0.029(3) -0.003(3) -0.001(3) 0.001(3)
C32B 0.027(3) 0.028(3) 0.026(3) -0.001(3) 0.000(3) -0.003(3)
C33B 0.034(3) 0.033(3) 0.032(3) 0.001(3) 0.003(3) -0.001(3)
C34B 0.033(3) 0.030(3) 0.026(3) 0.002(3) 0.006(3) 0.000(3)
C35B 0.033(3) 0.031(3) 0.029(3) 0.006(3) 0.008(3) 0.001(3)
C36B 0.031(3) 0.030(3) 0.030(3) 0.004(3) 0.009(3) 0.002(3)
C37B 0.033(3) 0.031(3) 0.033(3) 0.004(3) 0.005(3) -0.001(3)
C38B 0.031(3) 0.031(3) 0.035(3) 0.003(3) 0.004(3) -0.002(3)
C39B 0.030(3) 0.031(3) 0.033(3) 0.000(3) 0.003(3) -0.004(3)
C40B 0.034(3) 0.031(3) 0.035(3) -0.001(3) 0.001(3) -0.002(3)
C41B 0.034(3) 0.033(3) 0.035(3) -0.003(3) 0.002(3) 0.000(3)
C42B 0.031(3) 0.031(3) 0.029(3) -0.004(3) 0.002(3) 0.001(3)
C43B 0.032(3) 0.031(3) 0.024(3) -0.003(3) 0.006(3) 0.005(3)
C44B 0.030(3) 0.032(3) 0.027(3) -0.004(3) 0.006(3) 0.005(3)
C45B 0.031(3) 0.034(3) 0.031(3) 0.001(3) 0.008(3) 0.002(3)
C46B 0.025(3) 0.032(3) 0.029(3) 0.000(3) 0.008(3) 0.004(3)
C47B 0.025(3) 0.031(3) 0.033(3) 0.001(3) 0.006(3) 0.000(3)
C48B 0.026(3) 0.029(3) 0.030(3) -0.001(3) 0.001(3) 0.003(3)
C49B 0.026(3) 0.029(3) 0.029(3) 0.000(3) 0.000(3) 0.005(3)
C50B 0.034(3) 0.035(3) 0.035(3) 0.001(3) 0.003(3) 0.001(3)
C51B 0.033(3) 0.032(3) 0.034(3) 0.004(3) 0.005(3) 0.002(3)
C52B 0.032(3) 0.026(3) 0.028(3) 0.008(3) 0.010(3) 0.001(3)
C53B 0.028(3) 0.027(3) 0.034(3) 0.007(3) 0.006(3) 0.000(3)
C54B 0.034(3) 0.030(4) 0.035(3) 0.001(3) 0.002(3) -0.001(3)
C55B 0.033(3) 0.032(4) 0.037(3) -0.001(3) 0.006(3) 0.001(3)
C56B 0.038(3) 0.037(3) 0.039(3) -0.002(3) 0.001(3) 0.003(3)
C57B 0.036(3) 0.034(3) 0.032(3) -0.002(3) 0.005(3) 0.005(3)
C58B 0.028(3) 0.029(3) 0.029(3) -0.004(3) 0.005(3) 0.006(3)
C59B 0.028(3) 0.028(3) 0.031(3) 0.000(3) 0.002(3) 0.005(3)
C60B 0.033(3) 0.032(3) 0.036(3) 0.001(3) 0.005(3) 0.002(3)

loop_
_atom_type_symbol
_atom_type_description
_atom_type_scat_dispersion_real
_atom_type_scat_dispersion_imag
_atom_type_scat_source
C C 0.0033 0.0016 'International Tables Vol C Tables 4.2.6.8 and 6.1.1.4'
H H 0.0000 0.0000 'International Tables Vol C Tables 4.2.6.8 and 6.1.1.4'
B B 0.0013 0.0007 'International Tables Vol C Tables 4.2.6.8 and 6.1.1.4'
O O 0.0106 0.0060 'International Tables Vol C Tables 4.2.6.8 and 6.1.1.4'
F F 0.0171 0.0103 'International Tables Vol C Tables 4.2.6.8 and 6.1.1.4'
N N 0.0061 0.0033 'International Tables Vol C Tables 4.2.6.8 and 6.1.1.4'

loop_
_geom_angle_atom_site_label_1
_geom_angle_atom_site_label_2
_geom_angle_atom_site_label_3
_geom_angle
_geom_angle_site_symmetry_1
_geom_angle_site_symmetry_3
_geom_angle_publ_flag
C1 N1 C8 112.0(2) . . ?
C1 N1 B1 122.1(3) . . ?
C8 N1 B1 123.6(3) . . ?
N6 C1 N1 123.5(3) . . ?
N6 C1 C2 128.2(3) . . ?
N1 C1 C2 106.0(3) . . ?
C3 C2 C7 119.3(3) . . ?
C3 C2 C1 132.4(3) . . ?
C7 C2 C1 107.3(3) . . ?
F1 C3 C4 119.0(3) . . ?
F1 C3 C2 121.7(3) . . ?
C4 C3 C2 119.3(3) . . ?
F2 C4 C3 119.9(3) . . ?
F2 C4 C5 119.2(3) . . ?
C3 C4 C5 120.9(3) . . ?
F3 C5 C6 119.9(3) . . ?
F3 C5 C4 119.4(3) . . ?
C6 C5 C4 120.6(3) . . ?
F4 C6 C5 119.3(3) . . ?
F4 C6 C7 121.7(3) . . ?
C5 C6 C7 119.0(3) . . ?
C6 C7 C2 120.8(3) . . ?
C6 C7 C8 131.5(3) . . ?
C2 C7 C8 106.9(3) . . ?
N2 C8 N1 123.7(3) . . ?
N2 C8 C7 127.2(3) . . ?
N1 C8 C7 106.3(3) . . ?
C8 N2 C9 116.2(3) . . ?
C9 N3 C16 112.2(3) . . ?
C9 N3 B1 123.7(3) . . ?
C16 N3 B1 121.8(3) . . ?
N2 C9 N3 123.6(3) . . ?
N2 C9 C10 128.6(3) . . ?
N3 C9 C10 106.2(3) . . ?
C11 C10 C15 120.1(3) . . ?
C11 C10 C9 131.8(3) . . ?
C15 C10 C9 107.5(3) . . ?
F5 C11 C12 119.3(3) . . ?
F5 C11 C10 122.1(3) . . ?
C12 C11 C10 118.5(3) . . ?
F6 C12 C11 119.5(3) . . ?
F6 C12 C13 119.1(3) . . ?
C11 C12 C13 121.3(3) . . ?
F7 C13 C14 119.9(4) . . ?
F7 C13 C12 119.2(3) . . ?
C14 C13 C12 120.8(3) . . ?
F8 C14 C13 119.6(3) . . ?
F8 C14 C15 121.4(3) . . ?
C13 C14 C15 119.0(3) . . ?
C14 C15 C10 120.1(3) . . ?
C14 C15 C16 132.5(3) . . ?
C10 C15 C16 106.9(3) . . ?
N4 C16 N3 123.5(3) . . ?
N4 C16 C15 128.0(3) . . ?
N3 C16 C15 105.8(3) . . ?
C17 N4 C16 116.9(3) . . ?
C34 N5 C17 111.5(2) . . ?
C34 N5 B1 123.0(3) . . ?
C17 N5 B1 123.9(3) . . ?
N4 C17 N5 122.5(3) . . ?
N4 C17 C18 129.1(3) . . ?
N5 C17 C18 106.1(3) . . ?
C31 C18 C19 121.7(3) . . ?
C31 C18 C17 107.2(3) . . ?
C19 C18 C17 129.7(3) . . ?
C20 C19 C32 120.0(3) . . ?
C20 C19 C18 123.4(3) . . ?
C32 C19 C18 116.5(3) . . ?
C21 C20 C19 121.8(3) . . ?
C21 C20 H20 119.1 . . ?
C19 C20 H20 119.1 . . ?
C22 C21 C20 118.3(3) . . ?
C22 C21 C35 119.5(3) . . ?
C20 C21 C35 122.2(3) . . ?
C21 C22 C23 121.5(3) . . ?
C21 C22 H22 119.3 . . ?
C23 C22 H22 119.3 . . ?
C22 C23 C32 120.4(3) . . ?
C22 C23 C24 121.7(3) . . ?
C32 C23 C24 117.9(3) . . ?
C25 C24 C39 119.7(3) . . ?
C25 C24 C23 121.7(3) . . ?
C39 C24 C23 118.6(3) . . ?
C24 C25 C40 119.8(3) . . ?
C24 C25 C26 121.0(3) . . ?
C40 C25 C26 119.2(3) . . ?
C27 C26 C33 120.3(3) . . ?
C27 C26 C25 121.6(3) . . ?
C33 C26 C25 118.1(3) . . ?
C28 C27 C26 121.5(3) . . ?
C28 C27 H27 119.3 . . ?
C26 C27 H27 119.3 . . ?
C29 C28 C27 118.2(3) . . ?
C29 C28 C41 119.0(3) . . ?
C27 C28 C41 122.7(3) . . ?
C28 C29 C30 122.1(3) . . ?
C28 C29 H29 118.9 . . ?
C30 C29 H29 118.9 . . ?
C29 C30 C33 119.6(3) . . ?
C29 C30 C31 123.2(3) . . ?
C33 C30 C31 117.0(3) . . ?
C18 C31 C30 122.3(3) . . ?
C18 C31 C34 107.4(3) . . ?
C30 C31 C34 128.9(3) . . ?
C23 C32 C19 117.9(3) . . ?
C23 C32 C33 120.4(3) . . ?
C19 C32 C33 121.6(3) . . ?
C26 C33 C30 118.3(3) . . ?
C26 C33 C32 120.7(3) . . ?
C30 C33 C32 120.9(3) . . ?
N6 C34 N5 122.8(3) . . ?
N6 C34 C31 128.1(3) . . ?
N5 C34 C31 106.8(3) . . ?
C1 N6 C34 116.8(3) . . ?
C37 C35 C36 108.6(3) . . ?
C37 C35 C21 112.2(3) . . ?
C36 C35 C21 110.8(3) . . ?
C37 C35 C38 109.1(3) . . ?
C36 C35 C38 108.5(3) . . ?
C21 C35 C38 107.6(3) . . ?
C35 C36 H36 109.5 . . ?
C35 C36 H36A 109.5 . . ?
H36 C36 H36A 109.5 . . ?
C35 C36 H36B 109.5 . . ?
H36 C36 H36B 109.5 . . ?
H36A C36 H36B 109.5 . . ?
C35 C37 H37 109.5 . . ?
C35 C37 H37A 109.5 . . ?
H37 C37 H37A 109.5 . . ?
C35 C37 H37B 109.5 . . ?
H37 C37 H37B 109.5 . . ?
H37A C37 H37B 109.5 . . ?
C35 C38 H38 109.5 . . ?
C35 C38 H38A 109.5 . . ?
H38 C38 H38A 109.5 . . ?
C35 C38 H38B 109.5 . . ?
H38 C38 H38B 109.5 . . ?
H38A C38 H38B 109.5 . . ?
N7 C39 C24 178.3(4) . . ?
N8 C40 C25 178.8(4) . . ?
C44 C41 C43 108.2(3) . . ?
C44 C41 C42 110.3(4) . . ?
C43 C41 C42 109.1(3) . . ?
C44 C41 C28 109.7(3) . . ?
C43 C41 C28 111.5(3) . . ?
C42 C41 C28 108.1(3) . . ?
C41 C42 H42 109.5 . . ?
C41 C42 H42A 109.5 . . ?
H42 C42 H42A 109.5 . . ?
C41 C42 H42B 109.5 . . ?
H42 C42 H42B 109.5 . . ?
H42A C42 H42B 109.5 . . ?
C41 C43 H43 109.5 . . ?
C41 C43 H43A 109.5 . . ?
H43 C43 H43A 109.5 . . ?
C41 C43 H43B 109.5 . . ?
H43 C43 H43B 109.5 . . ?
H43A C43 H43B 109.5 . . ?
C41 C44 H44 109.5 . . ?
C41 C44 H44A 109.5 . . ?
H44 C44 H44A 109.5 . . ?
C41 C44 H44B 109.5 . . ?
H44 C44 H44B 109.5 . . ?
H44A C44 H44B 109.5 . . ?
O1 B1 N5 109.3(3) . . ?
O1 B1 N1 116.9(3) . . ?
N5 B1 N1 104.2(2) . . ?
O1 B1 N3 118.7(3) . . ?
N5 B1 N3 103.1(2) . . ?
N1 B1 N3 102.8(2) . . ?
C45 O1 B1 128.0(3) . . ?
O1 C45 C46 123.1(3) . . ?
O1 C45 C50 116.5(3) . . ?
C46 C45 C50 120.4(3) . . ?
C45 C46 C47 118.9(4) . . ?
C45 C46 H46 120.6 . . ?
C47 C46 H46 120.6 . . ?
C48 C47 C46 121.2(5) . . ?
C48 C47 H47 119.4 . . ?
C46 C47 H47 119.4 . . ?
C47 C48 C49 119.7(4) . . ?
C47 C48 H48 120.2 . . ?
C49 C48 H48 120.2 . . ?
C50 C49 C48 120.6(4) . . ?
C50 C49 H49 119.7 . . ?
C48 C49 H49 119.7 . . ?
C49 C50 C45 119.3(4) . . ?
C49 C50 H50 120.4 . . ?
C45 C50 H50 120.4 . . ?
C2A C1A C9A 123.5(10) . . ?
C2A C1A C6A 115.8(8) . . ?
C9A C1A C6A 109.2(8) . . ?
C12A C2A C1A 120.7(9) . . ?
C12A C2A C3A 108.4(8) . . ?
C1A C2A C3A 118.1(9) . . ?
C44A C3A C4A 41(7) 2_655 . ?
C44A C3A C2A 145(10) 2_655 . ?
C4A C3A C2A 123.3(10) . . ?
C44A C3A C14A 79(7) 2_655 . ?
C4A C3A C14A 119.9(10) . . ?
C2A C3A C14A 103.8(9) . . ?
C3A C4A C5A 123.0(10) . . ?
C3A C4A C17A 122.2(10) . . ?
C5A C4A C17A 103.5(8) . . ?
C6A C5A C4A 113.9(9) . . ?
C6A C5A C19A 119.7(10) . . ?
C4A C5A C19A 112.0(9) . . ?
C5A C6A C7A 117.6(10) . . ?
C5A C6A C1A 125.8(9) . . ?
C7A C6A C1A 105.5(8) . . ?
C8A C7A C21A 111.6(10) . . ?
C8A C7A C6A 113.5(10) . . ?
C21A C7A C6A 120.4(10) . . ?
C24A C8A C7A 132.5(11) . . ?
C24A C8A C9A 108.4(10) . . ?
C7A C8A C9A 106.5(9) . . ?
C10A C9A C1A 115.3(11) . . ?
C10A C9A C8A 128.5(12) . . ?
C1A C9A C8A 105.3(9) . . ?
C9A C10A C11A 122.5(11) . . ?
C9A C10A C26A 117.0(11) . . ?
C11A C10A C26A 108.2(10) . . ?
C12A C11A C28A 118.6(10) . . ?
C12A C11A C10A 121.4(10) . . ?
C28A C11A C10A 107.3(8) . . ?
C11A C12A C13A 120.2(9) . . ?
C11A C12A C2A 116.1(9) . . ?
C13A C12A C2A 113.9(8) . . ?
C30A C13A C12A 119.0(11) . . ?
C30A C13A C14A 122.3(11) . . ?
C12A C13A C14A 103.9(9) . . ?
C15A C14A C13A 122.4(12) . . ?
C15A C14A C3A 118.6(11) . . ?
C13A C14A C3A 110.1(10) . . ?
C14A C15A C16A 118.2(12) . . ?
C14A C15A C32A 117.4(13) . . ?
C16A C15A C32A 110.0(11) . . ?
C17A C16A C15A 130.5(13) . . ?
C17A C16A C34A 111.2(10) . . ?
C15A C16A C34A 106.2(10) . . ?
C16A C17A C18A 126.8(12) . . ?
C16A C17A C4A 110.3(11) . . ?
C18A C17A C4A 108.4(9) . . ?
C36A C18A C19A 116.8(11) . . ?
C36A C18A C17A 119.3(11) . . ?
C19A C18A C17A 112.7(10) . . ?
C20A C19A C18A 122.1(12) . . ?
C20A C19A C5A 122.9(11) . . ?
C18A C19A C5A 103.1(9) . . ?
C19A C20A C21A 118.1(11) . . ?
C19A C20A C38A 122.4(11) . . ?
C21A C20A C38A 109.1(9) . . ?
C22A C21A C7A 119.9(11) . . ?
C22A C21A C20A 108.9(10) . . ?
C7A C21A C20A 120.9(11) . . ?
C23A C22A C21A 125.0(11) . . ?
C23A C22A C39A 120.4(11) . . ?
C21A C22A C39A 103.4(9) . . ?
C22A C23A C24A 117.6(12) . . ?
C22A C23A C42A 122.2(13) . . ?
C24A C23A C42A 107.6(11) . . ?
C8A C24A C25A 123.5(12) . . ?
C8A C24A C23A 113.1(11) . . ?
C25A C24A C23A 109.7(11) . . ?
C26A C25A C24A 126.6(13) . . ?
C26A C25A C43A 119.3(11) . . ?
C24A C25A C43A 105.9(10) . . ?
C25A C26A C27A 125.1(13) . . ?
C25A C26A C10A 115.8(12) . . ?
C27A C26A C10A 105.9(10) . . ?
C45A C27A C26A 118.2(10) . . ?
C45A C27A C28A 118.0(10) . . ?
C26A C27A C28A 110.2(9) . . ?
C29A C28A C11A 118.4(11) . . ?
C29A C28A C27A 122.5(11) . . ?
C11A C28A C27A 108.4(9) . . ?
C28A C29A C30A 126.6(13) . . ?
C28A C29A C47A 118.9(11) . . ?
C30A C29A C47A 99.7(10) . . ?
C29A C30A C13A 116.7(10) . . ?
C29A C30A C31A 120.2(10) . . ?
C13A C30A C31A 113.4(10) . . ?
C32A C31A C48A 124.7(12) . . ?
C32A C31A C30A 123.4(11) . . ?
C48A C31A C30A 101.5(9) . . ?
C31A C32A C33A 117.5(13) . . ?
C31A C32A C15A 120.8(13) . . ?
C33A C32A C15A 109.3(11) . . ?
C50A C33A C32A 114.8(11) . . ?
C50A C33A C34A 123.6(11) . . ?
C32A C33A C34A 109.4(10) . . ?
C35A C34A C33A 125.9(13) . . ?
C35A C34A C16A 119.1(12) . . ?
C33A C34A C16A 105.1(9) . . ?
C34A C35A C36A 125.1(13) . . ?
C34A C35A C52A 115.6(12) . . ?
C36A C35A C52A 106.7(10) . . ?
C18A C36A C35A 118.1(11) . . ?
C18A C36A C37A 121.9(11) . . ?
C35A C36A C37A 108.6(10) . . ?
C38A C37A C53A 120.9(11) . . ?
C38A C37A C36A 120.1(10) . . ?
C53A C37A C36A 110.2(9) . . ?
C37A C38A C39A 123.2(12) . . ?
C37A C38A C20A 116.3(10) . . ?
C39A C38A C20A 102.5(9) . . ?
C38A C39A C40A 119.1(11) . . ?
C38A C39A C22A 116.0(9) . . ?
C40A C39A C22A 114.8(9) . . ?
C39A C40A C54A 119.2(11) . . ?
C39A C40A C41A 122.9(10) . . ?
C54A C40A C41A 103.2(9) . . ?
C42A C41A C56A 119.5(12) . . ?
C42A C41A C40A 119.7(12) . . ?
C56A C41A C40A 108.9(10) . . ?
C41A C42A C43A 120.0(12) . . ?
C41A C42A C23A 119.7(12) . . ?
C43A C42A C23A 111.0(11) . . ?
C44A C43A C42A 125.9(12) . . ?
C44A C43A C25A 112.1(10) . . ?
C42A C43A C25A 105.5(10) . . ?
C3A C44A C43A 105(7) 2_655 . ?
C3A C44A C45A 39(9) 2_655 . ?
C43A C44A C45A 125.0(10) . . ?
C3A C44A C57A 142(8) 2_655 . ?
C43A C44A C57A 113.7(10) . . ?
C45A C44A C57A 111.3(9) . . ?
C27A C45A C46A 118.3(10) . . ?
C27A C45A C44A 120.0(10) . . ?
C46A C45A C44A 108.1(9) . . ?
C47A C46A C45A 124.9(12) . . ?
C47A C46A C58A 119.8(12) . . ?
C45A C46A C58A 104.3(9) . . ?
C46A C47A C48A 120.7(12) . . ?
C46A C47A C29A 117.2(11) . . ?
C48A C47A C29A 109.2(10) . . ?
C31A C48A C49A 120.3(11) . . ?
C31A C48A C47A 109.3(10) . . ?
C49A C48A C47A 119.4(11) . . ?
C50A C49A C59A 113.8(11) . . ?
C50A C49A C48A 110.6(11) . . ?
C59A C49A C48A 120.0(11) . . ?
C33A C50A C49A 131.8(11) . . ?
C33A C50A C51A 109.0(10) . . ?
C49A C50A C51A 105.2(9) . . ?
C52A C51A C60A 118.5(11) . . ?
C52A C51A C50A 127.8(11) . . ?
C60A C51A C50A 107.6(10) . . ?
C51A C52A C53A 119.6(10) . . ?
C51A C52A C35A 117.8(12) . . ?
C53A C52A C35A 107.0(10) . . ?
C54A C53A C37A 119.5(10) . . ?
C54A C53A C52A 121.1(10) . . ?
C37A C53A C52A 107.5(8) . . ?
C53A C54A C55A 119.0(10) . . ?
C53A C54A C40A 117.3(9) . . ?
C55A C54A C40A 112.0(9) . . ?
C54A C55A C60A 118.2(9) . . ?
C54A C55A C56A 111.1(9) . . ?
C60A C55A C56A 117.7(10) . . ?
C57A C56A C55A 126.0(11) . . ?
C57A C56A C41A 117.7(11) . . ?
C55A C56A C41A 104.7(9) . . ?
C56A C57A C58A 120.9(12) . . ?
C56A C57A C44A 122.6(12) . . ?
C58A C57A C44A 103.0(9) . . ?
C59A C58A C57A 114.3(12) . . ?
C59A C58A C46A 122.1(11) . . ?
C57A C58A C46A 113.2(9) . . ?
C58A C59A C49A 117.7(11) . . ?
C58A C59A C60A 126.6(11) . . ?
C49A C59A C60A 105.6(9) . . ?
C55A C60A C51A 122.6(10) . . ?
C55A C60A C59A 114.3(10) . . ?
C51A C60A C59A 107.0(9) . . ?
C2B C1B C6B 116.9(11) . . ?
C2B C1B C9B 123.6(13) . . ?
C6B C1B C9B 106.8(10) . . ?
C1B C2B C12B 118.5(12) . . ?
C1B C2B C3B 127.1(12) . . ?
C12B C2B C3B 104.3(9) . . ?
C4B C3B C2B 115.6(11) . . ?
C4B C3B C14B 117.3(11) . . ?
C2B C3B C14B 110.4(10) . . ?
C3B C4B C17B 117.6(11) . . ?
C3B C4B C5B 117.4(11) . . ?
C17B C4B C5B 110.9(9) . . ?
C6B C5B C19B 118.6(11) . . ?
C6B C5B C4B 126.8(11) . . ?
C19B C5B C4B 105.0(8) . . ?
C5B C6B C1B 116.2(11) . . ?
C5B C6B C7B 118.6(11) . . ?
C1B C6B C7B 111.9(10) . . ?
C21B C7B C6B 122.2(11) . . ?
C21B C7B C8B 124.7(11) . . ?
C6B C7B C8B 103.3(8) . . ?
C24B C8B C9B 116.7(11) . . ?
C24B C8B C7B 117.3(11) . . ?
C9B C8B C7B 111.8(10) . . ?
C10B C9B C8B 125.9(12) . . ?
C10B C9B C1B 115.8(11) . . ?
C8B C9B C1B 105.9(9) . . ?
C9B C10B C11B 121.1(12) . . ?
C9B C10B C26B 116.3(11) . . ?
C11B C10B C26B 108.8(9) . . ?
C12B C11B C10B 121.8(12) . . ?
C12B C11B C28B 124.7(12) . . ?
C10B C11B C28B 104.8(9) . . ?
C11B C12B C2B 118.7(12) . . ?
C11B C12B C13B 117.7(12) . . ?
C2B C12B C13B 109.7(9) . . ?
C30B C13B C14B 115.8(15) . . ?
C30B C13B C12B 116.7(12) . . ?
C14B C13B C12B 108.0(10) . . ?
C15B C14B C13B 128.3(10) . . ?
C15B C14B C3B 123.9(10) . . ?
C13B C14B C3B 105.4(8) . . ?
C14B C15B C16B 117.9(12) . . ?
C14B C15B C32B 113.5(11) . . ?
C16B C15B C32B 109.6(9) . . ?
C17B C16B C34B 122.8(11) . . ?
C17B C16B C15B 116.1(10) . . ?
C34B C16B C15B 109.9(9) . . ?
C16B C17B C4B 125.5(12) . . ?
C16B C17B C18B 117.0(11) . . ?
C4B C17B C18B 106.1(9) . . ?
C36B C18B C17B 120.9(11) . . ?
C36B C18B C19B 119.9(13) . . ?
C17B C18B C19B 108.2(9) . . ?
C20B C19B C5B 123.5(11) . . ?
C20B C19B C18B 112.9(12) . . ?
C5B C19B C18B 109.4(9) . . ?
C19B C20B C38B 127.2(12) . . ?
C19B C20B C21B 116.7(11) . . ?
C38B C20B C21B 104.4(9) . . ?
C7B C21B C20B 120.1(11) . . ?
C7B C21B C22B 118.3(11) . . ?
C20B C21B C22B 109.1(9) . . ?
C23B C22B C39B 120.4(11) . . ?
C23B C22B C21B 117.1(11) . . ?
C39B C22B C21B 109.2(9) . . ?
C22B C23B C42B 120.8(11) . . ?
C22B C23B C24B 124.4(11) . . ?
C42B C23B C24B 104.2(8) . . ?
C8B C24B C25B 118.1(11) . . ?
C8B C24B C23B 118.2(11) . . ?
C25B C24B C23B 111.8(9) . . ?
C26B C25B C43B 119.4(11) . . ?
C26B C25B C24B 125.0(11) . . ?
C43B C25B C24B 105.1(8) . . ?
C25B C26B C27B 119.3(12) . . ?
C25B C26B C10B 117.9(11) . . ?
C27B C26B C10B 109.9(9) . . ?
C45B C27B C26B 120.0(11) . . ?
C45B C27B C28B 126.5(11) . . ?
C26B C27B C28B 104.0(8) . . ?
C29B C28B C27B 114.6(11) . . ?
C29B C28B C11B 117.4(11) . . ?
C27B C28B C11B 111.7(10) . . ?
C28B C29B C30B 117.3(11) . . ?
C28B C29B C47B 119.0(11) . . ?
C30B C29B C47B 110.7(9) . . ?
C13B C30B C31B 116.6(13) . . ?
C13B C30B C29B 126.1(12) . . ?
C31B C30B C29B 106.5(9) . . ?
C32B C31B C30B 126.9(10) . . ?
C32B C31B C48B 116.0(10) . . ?
C30B C31B C48B 108.4(9) . . ?
C31B C32B C33B 126.3(11) . . ?
C31B C32B C15B 117.2(10) . . ?
C33B C32B C15B 102.9(8) . . ?
C50B C33B C34B 117.0(11) . . ?
C50B C33B C32B 116.4(11) . . ?
C34B C33B C32B 113.6(9) . . ?
C35B C34B C16B 119.1(11) . . ?
C35B C34B C33B 126.2(11) . . ?
C16B C34B C33B 103.8(8) . . ?
C34B C35B C36B 119.2(12) . . ?
C34B C35B C52B 117.7(11) . . ?
C36B C35B C52B 109.3(9) . . ?
C18B C36B C35B 120.9(11) . . ?
C18B C36B C37B 125.9(13) . . ?
C35B C36B C37B 102.6(8) . . ?
C38B C37B C36B 114.5(11) . . ?
C38B C37B C53B 116.8(11) . . ?
C36B C37B C53B 114.5(9) . . ?
C37B C38B C39B 116.8(11) . . ?
C37B C38B C20B 119.5(11) . . ?
C39B C38B C20B 112.6(9) . . ?
C40B C39B C38B 127.0(12) . . ?
C40B C39B C22B 118.0(11) . . ?
C38B C39B C22B 104.6(9) . . ?
C39B C40B C41B 122.4(13) . . ?
C39B C40B C54B 116.6(12) . . ?
C41B C40B C54B 107.5(9) . . ?
C42B C41B C56B 124.4(12) . . ?
C42B C41B C40B 119.2(11) . . ?
C56B C41B C40B 106.1(9) . . ?
C41B C42B C43B 118.1(11) . . ?
C41B C42B C23B 119.0(11) . . ?
C43B C42B C23B 109.6(9) . . ?
C44B C43B C25B 123.1(11) . . ?
C44B C43B C42B 115.7(10) . . ?
C25B C43B C42B 109.1(9) . . ?
C43B C44B C57B 126.8(12) . . ?
C43B C44B C45B 115.9(11) . . ?
C57B C44B C45B 105.3(9) . . ?
C27B C45B C44B 122.2(11) . . ?
C27B C45B C46B 118.7(11) . . ?
C44B C45B C46B 107.9(9) . . ?
C47B C46B C58B 122.6(11) . . ?
C47B C46B C45B 114.5(11) . . ?
C58B C46B C45B 110.8(9) . . ?
C46B C47B C48B 117.3(11) . . ?
C46B C47B C29B 126.6(12) . . ?
C48B C47B C29B 105.1(9) . . ?
C49B C48B C47B 121.1(11) . . ?
C49B C48B C31B 117.5(11) . . ?
C47B C48B C31B 109.0(9) . . ?
C48B C49B C59B 120.0(11) . . ?
C48B C49B C50B 125.0(11) . . ?
C59B C49B C50B 101.6(8) . . ?
C33B C50B C51B 116.4(11) . . ?
C33B C50B C49B 118.0(11) . . ?
C51B C50B C49B 113.5(9) . . ?
C52B C51B C60B 117.7(11) . . ?
C52B C51B C50B 128.0(12) . . ?
C60B C51B C50B 105.2(9) . . ?
C51B C52B C53B 121.3(11) . . ?
C51B C52B C35B 114.7(11) . . ?
C53B C52B C35B 111.4(9) . . ?
C54B C53B C52B 120.0(11) . . ?
C54B C53B C37B 126.0(12) . . ?
C52B C53B C37B 101.7(8) . . ?
C53B C54B C55B 119.3(12) . . ?
C53B C54B C40B 116.6(11) . . ?
C55B C54B C40B 110.0(10) . . ?
C60B C55B C54B 120.1(11) . . ?
C60B C55B C56B 126.9(12) . . ?
C54B C55B C56B 104.8(9) . . ?
C57B C56B C41B 118.9(11) . . ?
C57B C56B C55B 116.0(11) . . ?
C41B C56B C55B 111.0(10) . . ?
C56B C57B C44B 116.0(11) . . ?
C56B C57B C58B 116.5(11) . . ?
C44B C57B C58B 112.5(9) . . ?
C59B C58B C46B 118.7(11) . . ?
C59B C58B C57B 128.6(11) . . ?
C46B C58B C57B 103.1(8) . . ?
C58B C59B C60B 114.1(10) . . ?
C58B C59B C49B 120.1(11) . . ?
C60B C59B C49B 112.1(9) . . ?
C55B C60B C51B 121.0(12) . . ?
C55B C60B C59B 117.8(11) . . ?
C51B C60B C59B 107.2(9) . . ?

loop_
_geom_bond_atom_site_label_1
_geom_bond_atom_site_label_2
_geom_bond_distance
_geom_bond_site_symmetry_2
_geom_bond_publ_flag
N1 C1 1.363(4) . ?
N1 C8 1.368(4) . ?
N1 B1 1.512(4) . ?
C1 N6 1.332(4) . ?
C1 C2 1.454(4) . ?
C2 C3 1.385(4) . ?
C2 C7 1.412(4) . ?
C3 F1 1.334(4) . ?
C3 C4 1.382(5) . ?
C4 F2 1.336(4) . ?
C4 C5 1.387(5) . ?
C5 F3 1.337(4) . ?
C5 C6 1.375(5) . ?
C6 F4 1.340(4) . ?
C6 C7 1.382(4) . ?
C7 C8 1.448(4) . ?
C8 N2 1.337(4) . ?
N2 C9 1.345(4) . ?
N3 C9 1.366(4) . ?
N3 C16 1.373(4) . ?
N3 B1 1.528(4) . ?
C9 C10 1.439(5) . ?
C10 C11 1.385(5) . ?
C10 C15 1.420(5) . ?
C11 F5 1.338(4) . ?
C11 C12 1.382(5) . ?
C12 F6 1.344(4) . ?
C12 C13 1.384(6) . ?
C13 F7 1.333(4) . ?
C13 C14 1.378(5) . ?
C14 F8 1.345(4) . ?
C14 C15 1.383(5) . ?
C15 C16 1.449(4) . ?
C16 N4 1.343(4) . ?
N4 C17 1.337(4) . ?
N5 C34 1.355(4) . ?
N5 C17 1.375(4) . ?
N5 B1 1.497(4) . ?
C17 C18 1.448(4) . ?
C18 C31 1.397(4) . ?
C18 C19 1.440(4) . ?
C19 C20 1.397(4) . ?
C19 C32 1.425(4) . ?
C20 C21 1.395(4) . ?
C20 H20 0.9500 . ?
C21 C22 1.393(5) . ?
C21 C35 1.533(4) . ?
C22 C23 1.404(4) . ?
C22 H22 0.9500 . ?
C23 C32 1.415(4) . ?
C23 C24 1.438(4) . ?
C24 C25 1.374(4) . ?
C24 C39 1.434(4) . ?
C25 C40 1.436(4) . ?
C25 C26 1.442(4) . ?
C26 C27 1.403(4) . ?
C26 C33 1.409(4) . ?
C27 C28 1.394(4) . ?
C27 H27 0.9500 . ?
C28 C29 1.389(4) . ?
C28 C41 1.534(4) . ?
C29 C30 1.398(4) . ?
C29 H29 0.9500 . ?
C30 C33 1.422(4) . ?
C30 C31 1.428(4) . ?
C31 C34 1.442(4) . ?
C32 C33 1.438(4) . ?
C34 N6 1.349(4) . ?
C35 C37 1.522(5) . ?
C35 C36 1.531(5) . ?
C35 C38 1.543(5) . ?
C36 H36 0.9800 . ?
C36 H36A 0.9800 . ?
C36 H36B 0.9800 . ?
C37 H37 0.9800 . ?
C37 H37A 0.9800 . ?
C37 H37B 0.9800 . ?
C38 H38 0.9800 . ?
C38 H38A 0.9800 . ?
C38 H38B 0.9800 . ?
C39 N7 1.154(4) . ?
C40 N8 1.138(4) . ?
C41 C44 1.525(5) . ?
C41 C43 1.530(5) . ?
C41 C42 1.532(6) . ?
C42 H42 0.9800 . ?
C42 H42A 0.9800 . ?
C42 H42B 0.9800 . ?
C43 H43 0.9800 . ?
C43 H43A 0.9800 . ?
C43 H43B 0.9800 . ?
C44 H44 0.9800 . ?
C44 H44A 0.9800 . ?
C44 H44B 0.9800 . ?
B1 O1 1.425(4) . ?
O1 C45 1.360(4) . ?
C45 C46 1.378(6) . ?
C45 C50 1.408(5) . ?
C46 C47 1.392(5) . ?
C46 H46 0.9500 . ?
C47 C48 1.374(7) . ?
C47 H47 0.9500 . ?
C48 C49 1.382(8) . ?
C48 H48 0.9500 . ?
C49 C50 1.376(6) . ?
C49 H49 0.9500 . ?
C50 H50 0.9500 . ?
C1A C2A 1.415(12) . ?
C1A C9A 1.449(16) . ?
C1A C6A 1.522(13) . ?
C2A C12A 1.414(12) . ?
C2A C3A 1.450(9) . ?
C3A C44A 0.15(2) 2_655 ?
C3A C4A 1.368(9) . ?
C3A C14A 1.518(13) . ?
C4A C5A 1.452(9) . ?
C4A C17A 1.494(14) . ?
C5A C6A 1.386(9) . ?
C5A C19A 1.501(14) . ?
C6A C7A 1.441(13) . ?
C7A C8A 1.390(13) . ?
C7A C21A 1.417(14) . ?
C8A C24A 1.387(13) . ?
C8A C9A 1.580(14) . ?
C9A C10A 1.324(15) . ?
C10A C11A 1.499(13) . ?
C10A C26A 1.508(14) . ?
C11A C12A 1.392(11) . ?
C11A C28A 1.405(13) . ?
C12A C13A 1.408(13) . ?
C13A C30A 1.397(13) . ?
C13A C14A 1.463(14) . ?
C14A C15A 1.311(14) . ?
C15A C16A 1.405(14) . ?
C15A C32A 1.456(15) . ?
C16A C17A 1.377(9) . ?
C16A C34A 1.586(14) . ?
C17A C18A 1.427(9) . ?
C18A C36A 1.371(13) . ?
C18A C19A 1.417(14) . ?
C19A C20A 1.303(13) . ?
C20A C21A 1.457(14) . ?
C20A C38A 1.525(13) . ?
C21A C22A 1.413(14) . ?
C22A C23A 1.380(14) . ?
C22A C39A 1.509(13) . ?
C23A C24A 1.449(15) . ?
C23A C42A 1.449(15) . ?
C24A C25A 1.424(14) . ?
C25A C26A 1.345(14) . ?
C25A C43A 1.569(14) . ?
C26A C27A 1.405(14) . ?
C27A C45A 1.358(13) . ?
C27A C28A 1.507(12) . ?
C28A C29A 1.303(14) . ?
C29A C30A 1.355(14) . ?
C29A C47A 1.521(14) . ?
C30A C31A 1.456(13) . ?
C31A C32A 1.368(14) . ?
C31A C48A 1.426(14) . ?
C32A C33A 1.432(15) . ?
C33A C50A 1.385(13) . ?
C33A C34A 1.447(14) . ?
C34A C35A 1.334(14) . ?
C35A C36A 1.413(14) . ?
C35A C52A 1.522(14) . ?
C36A C37A 1.497(13) . ?
C37A C38A 1.299(14) . ?
C37A C53A 1.390(13) . ?
C38A C39A 1.340(14) . ?
C39A C40A 1.378(13) . ?
C40A C54A 1.448(14) . ?
C40A C41A 1.514(14) . ?
C41A C42A 1.319(14) . ?
C41A C56A 1.510(14) . ?
C42A C43A 1.404(14) . ?
C43A C44A 1.382(9) . ?
C44A C3A 0.15(2) 2_655 ?
C44A C45A 1.456(9) . ?
C44A C57A 1.460(9) . ?
C45A C46A 1.450(14) . ?
C46A C47A 1.317(13) . ?
C46A C58A 1.479(14) . ?
C47A C48A 1.463(14) . ?
C48A C49A 1.438(15) . ?
C49A C50A 1.394(14) . ?
C49A C59A 1.432(14) . ?
C50A C51A 1.572(14) . ?
C51A C52A 1.319(14) . ?
C51A C60A 1.431(14) . ?
C52A C53A 1.497(14) . ?
C53A C54A 1.385(11) . ?
C54A C55A 1.405(12) . ?
C55A C60A 1.425(12) . ?
C55A C56A 1.427(13) . ?
C56A C57A 1.390(13) . ?
C57A C58A 1.440(13) . ?
C58A C59A 1.392(14) . ?
C59A C60A 1.548(14) . ?
C1B C2B 1.380(10) . ?
C1B C6B 1.450(10) . ?
C1B C9B 1.469(18) . ?
C2B C12B 1.450(10) . ?
C2B C3B 1.460(9) . ?
C3B C4B 1.377(9) . ?
C3B C14B 1.462(9) . ?
C4B C17B 1.447(9) . ?
C4B C5B 1.463(9) . ?
C5B C6B 1.373(9) . ?
C5B C19B 1.447(9) . ?
C6B C7B 1.458(9) . ?
C7B C21B 1.368(9) . ?
C7B C8B 1.462(9) . ?
C8B C24B 1.374(9) . ?
C8B C9B 1.460(10) . ?
C9B C10B 1.385(9) . ?
C10B C11B 1.443(10) . ?
C10B C26B 1.459(10) . ?
C11B C12B 1.379(9) . ?
C11B C28B 1.465(9) . ?
C12B C13B 1.461(10) . ?
C13B C30B 1.373(10) . ?
C13B C14B 1.437(10) . ?
C14B C15B 1.376(9) . ?
C15B C16B 1.453(9) . ?
C15B C32B 1.467(9) . ?
C16B C17B 1.390(9) . ?
C16B C34B 1.447(9) . ?
C17B C18B 1.451(10) . ?
C18B C36B 1.383(10) . ?
C18B C19B 1.460(10) . ?
C19B C20B 1.388(9) . ?
C20B C38B 1.449(9) . ?
C20B C21B 1.453(9) . ?
C21B C22B 1.458(9) . ?
C22B C23B 1.384(9) . ?
C22B C39B 1.448(9) . ?
C23B C42B 1.458(9) . ?
C23B C24B 1.459(9) . ?
C24B C25B 1.457(9) . ?
C25B C26B 1.372(9) . ?
C25B C43B 1.448(9) . ?
C26B C27B 1.452(10) . ?
C27B C45B 1.383(9) . ?
C27B C28B 1.457(9) . ?
C28B C29B 1.380(9) . ?
C29B C30B 1.452(10) . ?
C29B C47B 1.454(9) . ?
C30B C31B 1.432(9) . ?
C31B C32B 1.375(9) . ?
C31B C48B 1.462(9) . ?
C32B C33B 1.459(9) . ?
C33B C50B 1.366(9) . ?
C33B C34B 1.454(9) . ?
C34B C35B 1.380(9) . ?
C35B C36B 1.452(10) . ?
C35B C52B 1.453(10) . ?
C36B C37B 1.457(9) . ?
C37B C38B 1.373(9) . ?
C37B C53B 1.468(9) . ?
C38B C39B 1.447(9) . ?
C39B C40B 1.373(9) . ?
C40B C41B 1.452(10) . ?
C40B C54B 1.457(10) . ?
C41B C42B 1.380(9) . ?
C41B C56B 1.446(9) . ?
C42B C43B 1.451(9) . ?
C43B C44B 1.390(9) . ?
C44B C57B 1.444(9) . ?
C44B C45B 1.448(10) . ?
C45B C46B 1.455(9) . ?
C46B C47B 1.381(9) . ?
C46B C58B 1.448(9) . ?
C47B C48B 1.452(9) . ?
C48B C49B 1.372(9) . ?
C49B C59B 1.458(9) . ?
C49B C50B 1.458(9) . ?
C50B C51B 1.451(9) . ?
C51B C52B 1.387(9) . ?
C51B C60B 1.447(10) . ?
C52B C53B 1.439(9) . ?
C53B C54B 1.380(9) . ?
C54B C55B 1.441(10) . ?
C55B C60B 1.375(9) . ?
C55B C56B 1.451(9) . ?
C56B C57B 1.371(9) . ?
C57B C58B 1.460(9) . ?
C58B C59B 1.368(9) . ?
C59B C60B 1.455(9) . ?

loop_
_geom_torsion_atom_site_label_1
_geom_torsion_atom_site_label_2
_geom_torsion_atom_site_label_3
_geom_torsion_atom_site_label_4
_geom_torsion
_geom_torsion_site_symmetry_1
_geom_torsion_site_symmetry_2
_geom_torsion_site_symmetry_3
_geom_torsion_site_symmetry_4
_geom_torsion_publ_flag
C8 N1 C1 N6 152.7(3) . . . . ?
B1 N1 C1 N6 -10.7(4) . . . . ?
C8 N1 C1 C2 -11.5(3) . . . . ?
B1 N1 C1 C2 -174.9(2) . . . . ?
N6 C1 C2 C3 10.2(5) . . . . ?
N1 C1 C2 C3 173.4(3) . . . . ?
N6 C1 C2 C7 -158.0(3) . . . . ?
N1 C1 C2 C7 5.2(3) . . . . ?
C7 C2 C3 F1 177.8(3) . . . . ?
C1 C2 C3 F1 10.7(5) . . . . ?
C7 C2 C3 C4 -0.3(4) . . . . ?
C1 C2 C3 C4 -167.4(3) . . . . ?
F1 C3 C4 F2 -1.9(5) . . . . ?
C2 C3 C4 F2 176.3(3) . . . . ?
F1 C3 C4 C5 179.7(3) . . . . ?
C2 C3 C4 C5 -2.1(5) . . . . ?
F2 C4 C5 F3 2.3(5) . . . . ?
C3 C4 C5 F3 -179.3(3) . . . . ?
F2 C4 C5 C6 -176.3(3) . . . . ?
C3 C4 C5 C6 2.1(5) . . . . ?
F3 C5 C6 F4 0.7(5) . . . . ?
C4 C5 C6 F4 179.2(3) . . . . ?
F3 C5 C6 C7 -178.3(3) . . . . ?
C4 C5 C6 C7 0.3(5) . . . . ?
F4 C6 C7 C2 178.4(3) . . . . ?
C5 C6 C7 C2 -2.7(5) . . . . ?
F4 C6 C7 C8 -13.8(5) . . . . ?
C5 C6 C7 C8 165.1(3) . . . . ?
C3 C2 C7 C6 2.7(4) . . . . ?
C1 C2 C7 C6 172.8(3) . . . . ?
C3 C2 C7 C8 -167.7(3) . . . . ?
C1 C2 C7 C8 2.3(3) . . . . ?
C1 N1 C8 N2 -149.1(3) . . . . ?
B1 N1 C8 N2 14.0(4) . . . . ?
C1 N1 C8 C7 13.0(3) . . . . ?
B1 N1 C8 C7 176.2(3) . . . . ?
C6 C7 C8 N2 -16.8(5) . . . . ?
C2 C7 C8 N2 152.3(3) . . . . ?
C6 C7 C8 N1 -178.1(3) . . . . ?
C2 C7 C8 N1 -9.0(3) . . . . ?
N1 C8 N2 C9 7.3(4) . . . . ?
C7 C8 N2 C9 -151.0(3) . . . . ?
C8 N2 C9 N3 -10.2(4) . . . . ?
C8 N2 C9 C10 153.6(3) . . . . ?
C16 N3 C9 N2 155.2(3) . . . . ?
B1 N3 C9 N2 -7.7(4) . . . . ?
C16 N3 C9 C10 -11.7(3) . . . . ?
B1 N3 C9 C10 -174.6(2) . . . . ?
N2 C9 C10 C11 10.3(5) . . . . ?
N3 C9 C10 C11 176.3(3) . . . . ?
N2 C9 C10 C15 -160.5(3) . . . . ?
N3 C9 C10 C15 5.5(3) . . . . ?
C15 C10 C11 F5 172.4(3) . . . . ?
C9 C10 C11 F5 2.6(5) . . . . ?
C15 C10 C11 C12 -3.6(5) . . . . ?
C9 C10 C11 C12 -173.5(3) . . . . ?
F5 C11 C12 F6 4.3(5) . . . . ?
C10 C11 C12 F6 -179.5(3) . . . . ?
F5 C11 C12 C13 -174.3(3) . . . . ?
C10 C11 C12 C13 1.8(5) . . . . ?
F6 C12 C13 F7 0.1(5) . . . . ?
C11 C12 C13 F7 178.8(3) . . . . ?
F6 C12 C13 C14 -177.4(3) . . . . ?
C11 C12 C13 C14 1.3(6) . . . . ?
F7 C13 C14 F8 -0.5(5) . . . . ?
C12 C13 C14 F8 177.0(3) . . . . ?
F7 C13 C14 C15 -180.0(3) . . . . ?
C12 C13 C14 C15 -2.5(5) . . . . ?
F8 C14 C15 C10 -178.8(3) . . . . ?
C13 C14 C15 C10 0.6(5) . . . . ?
F8 C14 C15 C16 -8.6(5) . . . . ?
C13 C14 C15 C16 170.9(3) . . . . ?
C11 C10 C15 C14 2.5(4) . . . . ?
C9 C10 C15 C14 174.5(3) . . . . ?
C11 C10 C15 C16 -170.0(3) . . . . ?
C9 C10 C15 C16 2.0(3) . . . . ?
C9 N3 C16 N4 -149.7(3) . . . . ?
B1 N3 C16 N4 13.6(4) . . . . ?
C9 N3 C16 C15 12.9(3) . . . . ?
B1 N3 C16 C15 176.2(2) . . . . ?
C14 C15 C16 N4 -18.4(5) . . . . ?
C10 C15 C16 N4 152.8(3) . . . . ?
C14 C15 C16 N3 -180.0(3) . . . . ?
C10 C15 C16 N3 -8.8(3) . . . . ?
N3 C16 N4 C17 8.7(4) . . . . ?
C15 C16 N4 C17 -149.9(3) . . . . ?
C16 N4 C17 N5 -9.9(4) . . . . ?
C16 N4 C17 C18 150.2(3) . . . . ?
C34 N5 C17 N4 154.0(3) . . . . ?
B1 N5 C17 N4 -11.9(4) . . . . ?
C34 N5 C17 C18 -10.1(3) . . . . ?
B1 N5 C17 C18 -175.9(2) . . . . ?
N4 C17 C18 C31 -157.2(3) . . . . ?
N5 C17 C18 C31 5.4(3) . . . . ?
N4 C17 C18 C19 9.0(5) . . . . ?
N5 C17 C18 C19 171.7(3) . . . . ?
C31 C18 C19 C20 175.6(3) . . . . ?
C17 C18 C19 C20 11.1(5) . . . . ?
C31 C18 C19 C32 -0.1(4) . . . . ?
C17 C18 C19 C32 -164.6(3) . . . . ?
C32 C19 C20 C21 -0.4(4) . . . . ?
C18 C19 C20 C21 -175.9(3) . . . . ?
C19 C20 C21 C22 -2.0(4) . . . . ?
C19 C20 C21 C35 -179.8(3) . . . . ?
C20 C21 C22 C23 2.9(4) . . . . ?
C35 C21 C22 C23 -179.2(3) . . . . ?
C21 C22 C23 C32 -1.4(4) . . . . ?
C21 C22 C23 C24 177.2(3) . . . . ?
C22 C23 C24 C25 -174.1(3) . . . . ?
C32 C23 C24 C25 4.5(4) . . . . ?
C22 C23 C24 C39 6.0(4) . . . . ?
C32 C23 C24 C39 -175.4(3) . . . . ?
C39 C24 C25 C40 -1.9(4) . . . . ?
C23 C24 C25 C40 178.2(3) . . . . ?
C39 C24 C25 C26 177.9(3) . . . . ?
C23 C24 C25 C26 -2.0(4) . . . . ?
C24 C25 C26 C27 177.5(3) . . . . ?
C40 C25 C26 C27 -2.7(4) . . . . ?
C24 C25 C26 C33 -2.6(4) . . . . ?
C40 C25 C26 C33 177.2(3) . . . . ?
C33 C26 C27 C28 -1.5(4) . . . . ?
C25 C26 C27 C28 178.5(3) . . . . ?
C26 C27 C28 C29 -0.1(4) . . . . ?
C26 C27 C28 C41 -177.5(3) . . . . ?
C27 C28 C29 C30 2.1(4) . . . . ?
C41 C28 C29 C30 179.6(3) . . . . ?
C28 C29 C30 C33 -2.6(4) . . . . ?
C28 C29 C30 C31 173.1(3) . . . . ?
C19 C18 C31 C30 0.4(4) . . . . ?
C17 C18 C31 C30 168.0(2) . . . . ?
C19 C18 C31 C34 -166.9(3) . . . . ?
C17 C18 C31 C34 0.7(3) . . . . ?
C29 C30 C31 C18 -176.9(3) . . . . ?
C33 C30 C31 C18 -1.1(4) . . . . ?
C29 C30 C31 C34 -12.6(5) . . . . ?
C33 C30 C31 C34 163.3(3) . . . . ?
C22 C23 C32 C19 -1.0(4) . . . . ?
C24 C23 C32 C19 -179.7(2) . . . . ?
C22 C23 C32 C33 176.2(3) . . . . ?
C24 C23 C32 C33 -2.5(4) . . . . ?
C20 C19 C32 C23 1.9(4) . . . . ?
C18 C19 C32 C23 177.7(2) . . . . ?
C20 C19 C32 C33 -175.3(3) . . . . ?
C18 C19 C32 C33 0.6(4) . . . . ?
C27 C26 C33 C30 1.0(4) . . . . ?
C25 C26 C33 C30 -179.0(3) . . . . ?
C27 C26 C33 C32 -175.5(3) . . . . ?
C25 C26 C33 C32 4.5(4) . . . . ?
C29 C30 C33 C26 1.0(4) . . . . ?
C31 C30 C33 C26 -175.0(2) . . . . ?
C29 C30 C33 C32 177.5(3) . . . . ?
C31 C30 C33 C32 1.5(4) . . . . ?
C23 C32 C33 C26 -2.0(4) . . . . ?
C19 C32 C33 C26 175.1(3) . . . . ?
C23 C32 C33 C30 -178.4(3) . . . . ?
C19 C32 C33 C30 -1.3(4) . . . . ?
C17 N5 C34 N6 -153.5(3) . . . . ?
B1 N5 C34 N6 12.5(4) . . . . ?
C17 N5 C34 C31 10.6(3) . . . . ?
B1 N5 C34 C31 176.6(3) . . . . ?
C18 C31 C34 N6 156.2(3) . . . . ?
C30 C31 C34 N6 -10.0(5) . . . . ?
C18 C31 C34 N5 -6.7(3) . . . . ?
C30 C31 C34 N5 -172.9(3) . . . . ?
N1 C1 N6 C34 -10.1(4) . . . . ?
C2 C1 N6 C34 150.5(3) . . . . ?
N5 C34 N6 C1 9.3(4) . . . . ?
C31 C34 N6 C1 -151.1(3) . . . . ?
C22 C21 C35 C37 164.4(3) . . . . ?
C20 C21 C35 C37 -17.8(4) . . . . ?
C22 C21 C35 C36 42.8(4) . . . . ?
C20 C21 C35 C36 -139.4(3) . . . . ?
C22 C21 C35 C38 -75.6(4) . . . . ?
C20 C21 C35 C38 102.2(4) . . . . ?
C25 C24 C39 N7 -153(13) . . . . ?
C23 C24 C39 N7 27(13) . . . . ?
C24 C25 C40 N8 155(16) . . . . ?
C26 C25 C40 N8 -25(16) . . . . ?
C29 C28 C41 C44 49.8(4) . . . . ?
C27 C28 C41 C44 -132.8(4) . . . . ?
C29 C28 C41 C43 169.6(3) . . . . ?
C27 C28 C41 C43 -13.0(5) . . . . ?
C29 C28 C41 C42 -70.5(4) . . . . ?
C27 C28 C41 C42 106.9(4) . . . . ?
C34 N5 B1 O1 97.4(3) . . . . ?
C17 N5 B1 O1 -98.4(3) . . . . ?
C34 N5 B1 N1 -28.3(4) . . . . ?
C17 N5 B1 N1 135.9(3) . . . . ?
C34 N5 B1 N3 -135.4(3) . . . . ?
C17 N5 B1 N3 28.8(3) . . . . ?
C1 N1 B1 O1 -93.4(3) . . . . ?
C8 N1 B1 O1 105.1(3) . . . . ?
C1 N1 B1 N5 27.4(4) . . . . ?
C8 N1 B1 N5 -134.1(3) . . . . ?
C1 N1 B1 N3 134.7(3) . . . . ?
C8 N1 B1 N3 -26.8(3) . . . . ?
C9 N3 B1 O1 -107.0(3) . . . . ?
C16 N3 B1 O1 91.7(3) . . . . ?
C9 N3 B1 N5 132.0(3) . . . . ?
C16 N3 B1 N5 -29.3(3) . . . . ?
C9 N3 B1 N1 23.9(3) . . . . ?
C16 N3 B1 N1 -137.5(3) . . . . ?
N5 B1 O1 C45 -165.9(3) . . . . ?
N1 B1 O1 C45 -47.8(5) . . . . ?
N3 B1 O1 C45 76.3(4) . . . . ?
B1 O1 C45 C46 -35.6(5) . . . . ?
B1 O1 C45 C50 145.7(3) . . . . ?
O1 C45 C46 C47 -178.1(3) . . . . ?
C50 C45 C46 C47 0.5(5) . . . . ?
C45 C46 C47 C48 -0.7(6) . . . . ?
C46 C47 C48 C49 0.5(7) . . . . ?
C47 C48 C49 C50 -0.1(7) . . . . ?
C48 C49 C50 C45 0.0(6) . . . . ?
O1 C45 C50 C49 178.5(3) . . . . ?
C46 C45 C50 C49 -0.2(5) . . . . ?
C9A C1A C2A C12A -0.1(17) . . . . ?
C6A C1A C2A C12A 139.1(10) . . . . ?
C9A C1A C2A C3A -137.2(13) . . . . ?
C6A C1A C2A C3A 2.0(15) . . . . ?
C12A C2A C3A C44A -91(14) . . . 2_655 ?
C1A C2A C3A C44A 51(15) . . . 2_655 ?
C12A C2A C3A C4A -141.3(14) . . . . ?
C1A C2A C3A C4A 1(2) . . . . ?
C12A C2A C3A C14A -0.5(15) . . . . ?
C1A C2A C3A C14A 141.5(12) . . . . ?
C44A C3A C4A C5A -138(16) 2_655 . . . ?
C2A C3A C4A C5A -1(2) . . . . ?
C14A C3A C4A C5A -136.3(16) . . . . ?
C44A C3A C4A C17A -1(16) 2_655 . . . ?
C2A C3A C4A C17A 136.2(15) . . . . ?
C14A C3A C4A C17A 1(2) . . . . ?
C3A C4A C5A C6A -1(2) . . . . ?
C17A C4A C5A C6A -144.9(13) . . . . ?
C3A C4A C5A C19A 138.9(15) . . . . ?
C17A C4A C5A C19A -5.1(16) . . . . ?
C4A C5A C6A C7A 142.4(13) . . . . ?
C19A C5A C6A C7A 6.0(17) . . . . ?
C4A C5A C6A C1A 3.9(19) . . . . ?
C19A C5A C6A C1A -132.6(12) . . . . ?
C2A C1A C6A C5A -4.5(16) . . . . ?
C9A C1A C6A C5A 140.2(13) . . . . ?
C2A C1A C6A C7A -147.0(10) . . . . ?
C9A C1A C6A C7A -2.3(13) . . . . ?
C5A C6A C7A C8A -143.5(11) . . . . ?
C1A C6A C7A C8A 2.6(13) . . . . ?
C5A C6A C7A C21A -7.5(18) . . . . ?
C1A C6A C7A C21A 138.6(12) . . . . ?
C21A C7A C8A C24A -5.9(19) . . . . ?
C6A C7A C8A C24A 134.0(13) . . . . ?
C21A C7A C8A C9A -141.8(12) . . . . ?
C6A C7A C8A C9A -1.9(14) . . . . ?
C2A C1A C9A C10A -5(2) . . . . ?
C6A C1A C9A C10A -146.3(13) . . . . ?
C2A C1A C9A C8A 142.6(10) . . . . ?
C6A C1A C9A C8A 1.2(14) . . . . ?
C24A C8A C9A C10A -5(2) . . . . ?
C7A C8A C9A C10A 142.0(17) . . . . ?
C24A C8A C9A C1A -146.9(11) . . . . ?
C7A C8A C9A C1A 0.4(14) . . . . ?
C1A C9A C10A C11A 4(2) . . . . ?
C8A C9A C10A C11A -134.1(14) . . . . ?
C1A C9A C10A C26A 142.2(14) . . . . ?
C8A C9A C10A C26A 4(2) . . . . ?
C9A C10A C11A C12A 1(2) . . . . ?
C26A C10A C11A C12A -140.2(11) . . . . ?
C9A C10A C11A C28A 141.8(15) . . . . ?
C26A C10A C11A C28A 0.8(14) . . . . ?
C28A C11A C12A C13A 1.3(15) . . . . ?
C10A C11A C12A C13A 138.1(12) . . . . ?
C28A C11A C12A C2A -142.4(10) . . . . ?
C10A C11A C12A C2A -5.6(15) . . . . ?
C1A C2A C12A C11A 5.2(15) . . . . ?
C3A C2A C12A C11A 146.0(11) . . . . ?
C1A C2A C12A C13A -140.8(11) . . . . ?
C3A C2A C12A C13A 0.0(14) . . . . ?
C11A C12A C13A C30A -4.0(16) . . . . ?
C2A C12A C13A C30A 140.5(11) . . . . ?
C11A C12A C13A C14A -143.9(11) . . . . ?
C2A C12A C13A C14A 0.5(15) . . . . ?
C30A C13A C14A C15A 7(2) . . . . ?
C12A C13A C14A C15A 145.8(17) . . . . ?
C30A C13A C14A C3A -139.1(13) . . . . ?
C12A C13A C14A C3A -0.8(16) . . . . ?
C44A C3A C14A C15A -3(11) 2_655 . . . ?
C4A C3A C14A C15A -5(2) . . . . ?
C2A C3A C14A C15A -147.2(16) . . . . ?
C44A C3A C14A C13A 145(10) 2_655 . . . ?
C4A C3A C14A C13A 143.3(15) . . . . ?
C2A C3A C14A C13A 0.8(17) . . . . ?
C13A C14A C15A C16A -140.1(16) . . . . ?
C3A C14A C15A C16A 4(2) . . . . ?
C13A C14A C15A C32A -4(3) . . . . ?
C3A C14A C15A C32A 139.5(18) . . . . ?
C14A C15A C16A C17A 1(3) . . . . ?
C32A C15A C16A C17A -138.1(18) . . . . ?
C14A C15A C16A C34A 138.6(17) . . . . ?
C32A C15A C16A C34A -0.1(19) . . . . ?
C15A C16A C17A C18A 130.5(18) . . . . ?
C34A C16A C17A C18A -6(2) . . . . ?
C15A C16A C17A C4A -4(2) . . . . ?
C34A C16A C17A C4A -140.3(14) . . . . ?
C3A C4A C17A C16A 3(2) . . . . ?
C5A C4A C17A C16A 146.9(14) . . . . ?
C3A C4A C17A C18A -140.2(16) . . . . ?
C5A C4A C17A C18A 4.1(17) . . . . ?
C16A C17A C18A C36A 6(2) . . . . ?
C4A C17A C18A C36A 141.0(14) . . . . ?
C16A C17A C18A C19A -136.7(17) . . . . ?
C4A C17A C18A C19A -1.7(18) . . . . ?
C36A C18A C19A C20A -2(2) . . . . ?
C17A C18A C19A C20A 142.1(15) . . . . ?
C36A C18A C19A C5A -145.0(12) . . . . ?
C17A C18A C19A C5A -1.4(16) . . . . ?
C6A C5A C19A C20A -2(2) . . . . ?
C4A C5A C19A C20A -138.9(15) . . . . ?
C6A C5A C19A C18A 141.4(12) . . . . ?
C4A C5A C19A C18A 4.2(16) . . . . ?
C18A C19A C20A C21A -137.6(14) . . . . ?
C5A C19A C20A C21A -1(2) . . . . ?
C18A C19A C20A C38A 4(2) . . . . ?
C5A C19A C20A C38A 140.1(14) . . . . ?
C8A C7A C21A C22A 0.4(18) . . . . ?
C6A C7A C21A C22A -136.4(13) . . . . ?
C8A C7A C21A C20A 141.6(12) . . . . ?
C6A C7A C21A C20A 5(2) . . . . ?
C19A C20A C21A C22A 144.6(13) . . . . ?
C38A C20A C21A C22A -1.4(15) . . . . ?
C19A C20A C21A C7A 0(2) . . . . ?
C38A C20A C21A C7A -146.4(13) . . . . ?
C7A C21A C22A C23A 4(2) . . . . ?
C20A C21A C22A C23A -141.8(16) . . . . ?
C7A C21A C22A C39A 147.0(12) . . . . ?
C20A C21A C22A C39A 1.6(14) . . . . ?
C21A C22A C23A C24A -3(3) . . . . ?
C39A C22A C23A C24A -140.6(14) . . . . ?
C21A C22A C23A C42A 134.2(17) . . . . ?
C39A C22A C23A C42A -4(3) . . . . ?
C7A C8A C24A C25A -129.7(16) . . . . ?
C9A C8A C24A C25A 5.7(18) . . . . ?
C7A C8A C24A C23A 7(2) . . . . ?
C9A C8A C24A C23A 142.0(14) . . . . ?
C22A C23A C24A C8A -2(2) . . . . ?
C42A C23A C24A C8A -144.4(14) . . . . ?
C22A C23A C24A C25A 140.6(17) . . . . ?
C42A C23A C24A C25A -2(2) . . . . ?
C8A C24A C25A C26A -6(3) . . . . ?
C23A C24A C25A C26A -143(2) . . . . ?
C8A C24A C25A C43A 142.2(13) . . . . ?
C23A C24A C25A C43A 4.6(19) . . . . ?
C24A C25A C26A C27A 138.4(17) . . . . ?
C43A C25A C26A C27A -6(3) . . . . ?
C24A C25A C26A C10A 3(3) . . . . ?
C43A C25A C26A C10A -140.8(15) . . . . ?
C9A C10A C26A C25A -2(2) . . . . ?
C11A C10A C26A C25A 141.2(16) . . . . ?
C9A C10A C26A C27A -145.4(15) . . . . ?
C11A C10A C26A C27A -2.0(16) . . . . ?
C25A C26A C27A C45A 4(2) . . . . ?
C10A C26A C27A C45A 142.2(13) . . . . ?
C25A C26A C27A C28A -136.4(16) . . . . ?
C10A C26A C27A C28A 2.4(16) . . . . ?
C12A C11A C28A C29A -2.6(16) . . . . ?
C10A C11A C28A C29A -144.9(13) . . . . ?
C12A C11A C28A C27A 142.9(9) . . . . ?
C10A C11A C28A C27A 0.6(12) . . . . ?
C45A C27A C28A C29A 1.8(18) . . . . ?
C26A C27A C28A C29A 141.8(15) . . . . ?
C45A C27A C28A C11A -141.9(11) . . . . ?
C26A C27A C28A C11A -1.9(14) . . . . ?
C11A C28A C29A C30A 7(2) . . . . ?
C27A C28A C29A C30A -133.1(13) . . . . ?
C11A C28A C29A C47A 137.7(12) . . . . ?
C27A C28A C29A C47A -3(2) . . . . ?
C28A C29A C30A C13A -10(2) . . . . ?
C47A C29A C30A C13A -147.3(11) . . . . ?
C28A C29A C30A C31A 133.9(14) . . . . ?
C47A C29A C30A C31A -3.6(15) . . . . ?
C12A C13A C30A C29A 7.6(17) . . . . ?
C14A C13A C30A C29A 140.0(14) . . . . ?
C12A C13A C30A C31A -138.5(11) . . . . ?
C14A C13A C30A C31A -6.1(17) . . . . ?
C29A C30A C31A C32A -142.1(16) . . . . ?
C13A C30A C31A C32A 2.7(19) . . . . ?
C29A C30A C31A C48A 3.9(15) . . . . ?
C13A C30A C31A C48A 148.7(11) . . . . ?
C48A C31A C32A C33A 0(3) . . . . ?
C30A C31A C32A C33A 138.0(14) . . . . ?
C48A C31A C32A C15A -138.4(17) . . . . ?
C30A C31A C32A C15A 0(3) . . . . ?
C14A C15A C32A C31A 1(3) . . . . ?
C16A C15A C32A C31A 140.0(18) . . . . ?
C14A C15A C32A C33A -140.2(17) . . . . ?
C16A C15A C32A C33A -1(2) . . . . ?
C31A C32A C33A C50A 4(2) . . . . ?
C15A C32A C33A C50A 146.1(14) . . . . ?
C31A C32A C33A C34A -140.6(16) . . . . ?
C15A C32A C33A C34A 2(2) . . . . ?
C50A C33A C34A C35A 2(2) . . . . ?
C32A C33A C34A C35A 142.8(19) . . . . ?
C50A C33A C34A C16A -142.3(12) . . . . ?
C32A C33A C34A C16A -2.0(17) . . . . ?
C17A C16A C34A C35A 1(2) . . . . ?
C15A C16A C34A C35A -146.4(16) . . . . ?
C17A C16A C34A C33A 148.2(14) . . . . ?
C15A C16A C34A C33A 1.3(16) . . . . ?
C33A C34A C35A C36A -135.4(16) . . . . ?
C16A C34A C35A C36A 5(3) . . . . ?
C33A C34A C35A C52A 1(2) . . . . ?
C16A C34A C35A C52A 141.5(14) . . . . ?
C19A C18A C36A C35A 141.2(13) . . . . ?
C17A C18A C36A C35A 0(2) . . . . ?
C19A C18A C36A C37A 1.8(18) . . . . ?
C17A C18A C36A C37A -139.4(14) . . . . ?
C34A C35A C36A C18A -5(2) . . . . ?
C52A C35A C36A C18A -145.0(12) . . . . ?
C34A C35A C36A C37A 138.9(16) . . . . ?
C52A C35A C36A C37A -0.6(16) . . . . ?
C18A C36A C37A C38A -4.8(19) . . . . ?
C35A C36A C37A C38A -147.5(14) . . . . ?
C18A C36A C37A C53A 142.9(12) . . . . ?
C35A C36A C37A C53A 0.1(15) . . . . ?
C53A C37A C38A C39A -9.9(19) . . . . ?
C36A C37A C38A C39A 134.3(12) . . . . ?
C53A C37A C38A C20A -137.7(12) . . . . ?
C36A C37A C38A C20A 6.4(18) . . . . ?
C19A C20A C38A C37A -6(2) . . . . ?
C21A C20A C38A C37A 137.9(13) . . . . ?
C19A C20A C38A C39A -143.7(13) . . . . ?
C21A C20A C38A C39A 0.5(14) . . . . ?
C37A C38A C39A C40A 10.8(18) . . . . ?
C20A C38A C39A C40A 144.4(11) . . . . ?
C37A C38A C39A C22A -133.0(12) . . . . ?
C20A C38A C39A C22A 0.5(14) . . . . ?
C23A C22A C39A C38A 144.1(15) . . . . ?
C21A C22A C39A C38A -1.4(14) . . . . ?
C23A C22A C39A C40A -1.3(18) . . . . ?
C21A C22A C39A C40A -146.8(11) . . . . ?
C38A C39A C40A C54A -6.6(17) . . . . ?
C22A C39A C40A C54A 137.6(11) . . . . ?
C38A C39A C40A C41A -138.9(14) . . . . ?
C22A C39A C40A C41A 5.3(18) . . . . ?
C39A C40A C41A C42A -5(2) . . . . ?
C54A C40A C41A C42A -143.2(16) . . . . ?
C39A C40A C41A C56A 137.9(14) . . . . ?
C54A C40A C41A C56A -0.6(15) . . . . ?
C56A C41A C42A C43A 5(2) . . . . ?
C40A C41A C42A C43A 143.3(16) . . . . ?
C56A C41A C42A C23A -139.0(18) . . . . ?
C40A C41A C42A C23A 0(3) . . . . ?
C22A C23A C42A C41A 4(3) . . . . ?
C24A C23A C42A C41A 145.0(17) . . . . ?
C22A C23A C42A C43A -142.3(17) . . . . ?
C24A C23A C42A C43A -2(2) . . . . ?
C41A C42A C43A C44A -9(3) . . . . ?
C23A C42A C43A C44A 137.3(17) . . . . ?
C41A C42A C43A C25A -142.2(17) . . . . ?
C23A C42A C43A C25A 4(2) . . . . ?
C26A C25A C43A C44A 5(2) . . . . ?
C24A C25A C43A C44A -145.7(14) . . . . ?
C26A C25A C43A C42A 145.1(18) . . . . ?
C24A C25A C43A C42A -5.4(18) . . . . ?
C42A C43A C44A C3A -170(11) . . . 2_655 ?
C25A C43A C44A C3A -40(11) . . . 2_655 ?
C42A C43A C44A C45A -133.1(16) . . . . ?
C25A C43A C44A C45A -3(2) . . . . ?
C42A C43A C44A C57A 9(2) . . . . ?
C25A C43A C44A C57A 139.7(14) . . . . ?
C26A C27A C45A C46A -136.9(14) . . . . ?
C28A C27A C45A C46A -0.1(18) . . . . ?
C26A C27A C45A C44A -0.8(19) . . . . ?
C28A C27A C45A C44A 136.0(12) . . . . ?
C3A C44A C45A C27A 69(14) 2_655 . . . ?
C43A C44A C45A C27A 1(2) . . . . ?
C57A C44A C45A C27A -142.3(14) . . . . ?
C3A C44A C45A C46A -151(14) 2_655 . . . ?
C43A C44A C45A C46A 140.7(15) . . . . ?
C57A C44A C45A C46A -2.3(17) . . . . ?
C27A C45A C46A C47A -1(2) . . . . ?
C44A C45A C46A C47A -141.4(14) . . . . ?
C27A C45A C46A C58A 143.1(14) . . . . ?
C44A C45A C46A C58A 2.3(16) . . . . ?
C45A C46A C47A C48A 137.0(14) . . . . ?
C58A C46A C47A C48A -1(2) . . . . ?
C45A C46A C47A C29A 0(2) . . . . ?
C58A C46A C47A C29A -138.8(15) . . . . ?
C28A C29A C47A C46A 2(2) . . . . ?
C30A C29A C47A C46A 143.6(13) . . . . ?
C28A C29A C47A C48A -139.9(14) . . . . ?
C30A C29A C47A C48A 1.7(14) . . . . ?
C32A C31A C48A C49A 0(2) . . . . ?
C30A C31A C48A C49A -145.9(12) . . . . ?
C32A C31A C48A C47A 143.3(16) . . . . ?
C30A C31A C48A C47A -2.2(13) . . . . ?
C46A C47A C48A C31A -139.9(13) . . . . ?
C29A C47A C48A C31A 0.4(15) . . . . ?
C46A C47A C48A C49A 4(2) . . . . ?
C29A C47A C48A C49A 144.4(13) . . . . ?
C31A C48A C49A C50A -2.1(18) . . . . ?
C47A C48A C49A C50A -142.2(12) . . . . ?
C31A C48A C49A C59A 133.5(13) . . . . ?
C47A C48A C49A C59A -7(2) . . . . ?
C32A C33A C50A C49A -7(2) . . . . ?
C34A C33A C50A C49A 131.0(16) . . . . ?
C32A C33A C50A C51A -140.4(14) . . . . ?
C34A C33A C50A C51A -2.0(16) . . . . ?
C59A C49A C50A C33A -132.0(13) . . . . ?
C48A C49A C50A C33A 7(2) . . . . ?
C59A C49A C50A C51A 2.2(15) . . . . ?
C48A C49A C50A C51A 140.8(12) . . . . ?
C33A C50A C51A C52A -2.2(18) . . . . ?
C49A C50A C51A C52A -147.9(14) . . . . ?
C33A C50A C51A C60A 149.4(10) . . . . ?
C49A C50A C51A C60A 3.8(13) . . . . ?
C60A C51A C52A C53A -11(2) . . . . ?
C50A C51A C52A C53A 138.5(12) . . . . ?
C60A C51A C52A C35A -143.3(13) . . . . ?
C50A C51A C52A C35A 6(2) . . . . ?
C34A C35A C52A C51A -5(2) . . . . ?
C36A C35A C52A C51A 139.0(14) . . . . ?
C34A C35A C52A C53A -143.0(15) . . . . ?
C36A C35A C52A C53A 0.9(16) . . . . ?
C38A C37A C53A C54A 4.7(17) . . . . ?
C36A C37A C53A C54A -142.6(11) . . . . ?
C38A C37A C53A C52A 147.8(12) . . . . ?
C36A C37A C53A C52A 0.5(12) . . . . ?
C51A C52A C53A C54A 4.3(18) . . . . ?
C35A C52A C53A C54A 141.6(10) . . . . ?
C51A C52A C53A C37A -138.1(13) . . . . ?
C35A C52A C53A C37A -0.8(13) . . . . ?
C37A C53A C54A C55A 139.2(11) . . . . ?
C52A C53A C54A C55A 1.2(15) . . . . ?
C37A C53A C54A C40A -0.9(16) . . . . ?
C52A C53A C54A C40A -138.9(12) . . . . ?
C39A C40A C54A C53A 2.0(16) . . . . ?
C41A C40A C54A C53A 142.4(11) . . . . ?
C39A C40A C54A C55A -140.9(11) . . . . ?
C41A C40A C54A C55A -0.5(14) . . . . ?
C53A C54A C55A C60A 0.0(15) . . . . ?
C40A C54A C55A C60A 142.1(11) . . . . ?
C53A C54A C55A C56A -140.7(11) . . . . ?
C40A C54A C55A C56A 1.4(14) . . . . ?
C54A C55A C56A C57A 140.0(15) . . . . ?
C60A C55A C56A C57A -1(2) . . . . ?
C54A C55A C56A C41A -1.7(15) . . . . ?
C60A C55A C56A C41A -142.6(11) . . . . ?
C42A C41A C56A C57A -1(2) . . . . ?
C40A C41A C56A C57A -144.2(14) . . . . ?
C42A C41A C56A C55A 144.0(15) . . . . ?
C40A C41A C56A C55A 1.4(16) . . . . ?
C55A C56A C57A C58A -1(2) . . . . ?
C41A C56A C57A C58A 136.1(16) . . . . ?
C55A C56A C57A C44A -135.2(15) . . . . ?
C41A C56A C57A C44A 2(2) . . . . ?
C3A C44A C57A C56A 173(18) 2_655 . . . ?
C43A C44A C57A C56A -6(2) . . . . ?
C45A C44A C57A C56A 141.9(15) . . . . ?
C3A C44A C57A C58A 33(18) 2_655 . . . ?
C43A C44A C57A C58A -146.3(14) . . . . ?
C45A C44A C57A C58A 1.2(18) . . . . ?
C56A C57A C58A C59A 5(2) . . . . ?
C44A C57A C58A C59A 146.1(14) . . . . ?
C56A C57A C58A C46A -141.3(16) . . . . ?
C44A C57A C58A C46A 0.3(19) . . . . ?
C47A C46A C58A C59A 1(2) . . . . ?
C45A C46A C58A C59A -144.5(15) . . . . ?
C47A C46A C58A C57A 144.3(15) . . . . ?
C45A C46A C58A C57A -1.6(19) . . . . ?
C57A C58A C59A C49A -146.3(15) . . . . ?
C46A C58A C59A C49A -4(2) . . . . ?
C57A C58A C59A C60A -6(2) . . . . ?
C46A C58A C59A C60A 136.2(14) . . . . ?
C50A C49A C59A C58A 140.7(14) . . . . ?
C48A C49A C59A C58A 6(2) . . . . ?
C50A C49A C59A C60A -7.0(15) . . . . ?
C48A C49A C59A C60A -141.2(12) . . . . ?
C54A C55A C60A C51A -6.6(17) . . . . ?
C56A C55A C60A C51A 131.6(14) . . . . ?
C54A C55A C60A C59A -138.5(10) . . . . ?
C56A C55A C60A C59A -0.4(15) . . . . ?
C52A C51A C60A C55A 12(2) . . . . ?
C50A C51A C60A C55A -142.6(11) . . . . ?
C52A C51A C60A C59A 147.0(13) . . . . ?
C50A C51A C60A C59A -7.8(13) . . . . ?
C58A C59A C60A C55A 4.3(18) . . . . ?
C49A C59A C60A C55A 148.1(11) . . . . ?
C58A C59A C60A C51A -134.8(14) . . . . ?
C49A C59A C60A C51A 9.1(13) . . . . ?
C6B C1B C2B C12B 141.8(18) . . . . ?
C9B C1B C2B C12B 5(3) . . . . ?
C6B C1B C2B C3B 2(3) . . . . ?
C9B C1B C2B C3B -134.6(19) . . . . ?
C1B C2B C3B C4B -3(3) . . . . ?
C12B C2B C3B C4B -147.3(17) . . . . ?
C1B C2B C3B C14B 133(2) . . . . ?
C12B C2B C3B C14B -11(2) . . . . ?
C2B C3B C4B C17B 138.2(17) . . . . ?
C14B C3B C4B C17B 5(2) . . . . ?
C2B C3B C4B C5B 2(2) . . . . ?
C14B C3B C4B C5B -131.0(17) . . . . ?
C3B C4B C5B C6B 0(3) . . . . ?
C17B C4B C5B C6B -139.0(19) . . . . ?
C3B C4B C5B C19B 145.2(16) . . . . ?
C17B C4B C5B C19B 6(2) . . . . ?
C19B C5B C6B C1B -142.3(17) . . . . ?
C4B C5B C6B C1B -1(3) . . . . ?
C19B C5B C6B C7B -5(2) . . . . ?
C4B C5B C6B C7B 136.5(17) . . . . ?
C2B C1B C6B C5B 0(3) . . . . ?
C9B C1B C6B C5B 143.6(17) . . . . ?
C2B C1B C6B C7B -140.2(19) . . . . ?
C9B C1B C6B C7B 3(2) . . . . ?
C5B C6B C7B C21B 3(3) . . . . ?
C1B C6B C7B C21B 142.0(18) . . . . ?
C5B C6B C7B C8B -144.5(16) . . . . ?
C1B C6B C7B C8B -5(2) . . . . ?
C21B C7B C8B C24B -2(3) . . . . ?
C6B C7B C8B C24B 144.0(16) . . . . ?
C21B C7B C8B C9B -140.7(18) . . . . ?
C6B C7B C8B C9B 5.3(19) . . . . ?
C24B C8B C9B C10B -3(3) . . . . ?
C7B C8B C9B C10B 136.4(19) . . . . ?
C24B C8B C9B C1B -142.6(17) . . . . ?
C7B C8B C9B C1B -4(2) . . . . ?
C2B C1B C9B C10B -4(3) . . . . ?
C6B C1B C9B C10B -144.3(17) . . . . ?
C2B C1B C9B C8B 140.5(19) . . . . ?
C6B C1B C9B C8B 0(2) . . . . ?
C8B C9B C10B C11B -133.1(19) . . . . ?
C1B C9B C10B C11B 4(2) . . . . ?
C8B C9B C10B C26B 3(3) . . . . ?
C1B C9B C10B C26B 139.4(17) . . . . ?
C9B C10B C11B C12B -4(3) . . . . ?
C26B C10B C11B C12B -143(2) . . . . ?
C9B C10B C11B C28B 144.6(17) . . . . ?
C26B C10B C11B C28B 6(2) . . . . ?
C10B C11B C12B C2B 5(3) . . . . ?
C28B C11B C12B C2B -137.5(19) . . . . ?
C10B C11B C12B C13B 141.5(18) . . . . ?
C28B C11B C12B C13B -1(3) . . . . ?
C1B C2B C12B C11B -6(3) . . . . ?
C3B C2B C12B C11B 142.4(19) . . . . ?
C1B C2B C12B C13B -145.1(19) . . . . ?
C3B C2B C12B C13B 3(2) . . . . ?
C11B C12B C13B C30B -1(3) . . . . ?
C2B C12B C13B C30B 139(2) . . . . ?
C11B C12B C13B C14B -133(2) . . . . ?
C2B C12B C13B C14B 6(2) . . . . ?
C30B C13B C14B C15B 17(3) . . . . ?
C12B C13B C14B C15B 150(2) . . . . ?
C30B C13B C14B C3B -146.0(18) . . . . ?
C12B C13B C14B C3B -13(2) . . . . ?
C4B C3B C14B C15B -13(3) . . . . ?
C2B C3B C14B C15B -148(2) . . . . ?
C4B C3B C14B C13B 150.6(17) . . . . ?
C2B C3B C14B C13B 15(2) . . . . ?
C13B C14B C15B C16B -144(2) . . . . ?
C3B C14B C15B C16B 16(3) . . . . ?
C13B C14B C15B C32B -14(3) . . . . ?
C3B C14B C15B C32B 146.0(19) . . . . ?
C14B C15B C16B C17B -11(2) . . . . ?
C32B C15B C16B C17B -142.6(16) . . . . ?
C14B C15B C16B C34B 134.3(17) . . . . ?
C32B C15B C16B C34B 2.4(19) . . . . ?
C34B C16B C17B C4B -136.1(17) . . . . ?
C15B C16B C17B C4B 4(3) . . . . ?
C34B C16B C17B C18B 2(3) . . . . ?
C15B C16B C17B C18B 142.2(17) . . . . ?
C3B C4B C17B C16B -1(3) . . . . ?
C5B C4B C17B C16B 137.5(18) . . . . ?
C3B C4B C17B C18B -143.3(17) . . . . ?
C5B C4B C17B C18B -4(2) . . . . ?
C16B C17B C18B C36B -1(3) . . . . ?
C4B C17B C18B C36B 144.8(19) . . . . ?
C16B C17B C18B C19B -144.9(18) . . . . ?
C4B C17B C18B C19B 1(2) . . . . ?
C6B C5B C19B C20B 6(3) . . . . ?
C4B C5B C19B C20B -142.3(17) . . . . ?
C6B C5B C19B C18B 143.0(18) . . . . ?
C4B C5B C19B C18B -6(2) . . . . ?
C36B C18B C19B C20B 0(3) . . . . ?
C17B C18B C19B C20B 144.7(17) . . . . ?
C36B C18B C19B C5B -141.4(18) . . . . ?
C17B C18B C19B C5B 3(2) . . . . ?
C5B C19B C20B C38B 131.5(19) . . . . ?
C18B C19B C20B C38B -4(3) . . . . ?
C5B C19B C20B C21B -5(3) . . . . ?
C18B C19B C20B C21B -140.8(17) . . . . ?
C6B C7B C21B C20B -2(3) . . . . ?
C8B C7B C21B C20B 138.2(17) . . . . ?
C6B C7B C21B C22B -139.7(16) . . . . ?
C8B C7B C21B C22B 0(3) . . . . ?
C19B C20B C21B C7B 3(3) . . . . ?
C38B C20B C21B C7B -142.7(17) . . . . ?
C19B C20B C21B C22B 144.4(16) . . . . ?
C38B C20B C21B C22B -1(2) . . . . ?
C7B C21B C22B C23B 0(2) . . . . ?
C20B C21B C22B C23B -142.0(16) . . . . ?
C7B C21B C22B C39B 141.4(17) . . . . ?
C20B C21B C22B C39B -1(2) . . . . ?
C39B C22B C23B C42B 3(3) . . . . ?
C21B C22B C23B C42B 139.9(16) . . . . ?
C39B C22B C23B C24B -135.7(17) . . . . ?
C21B C22B C23B C24B 1(2) . . . . ?
C9B C8B C24B C25B 0(2) . . . . ?
C7B C8B C24B C25B -136.8(16) . . . . ?
C9B C8B C24B C23B 139.7(16) . . . . ?
C7B C8B C24B C23B 3(2) . . . . ?
C22B C23B C24B C8B -3(3) . . . . ?
C42B C23B C24B C8B -147.0(16) . . . . ?
C22B C23B C24B C25B 139.5(17) . . . . ?
C42B C23B C24B C25B -5(2) . . . . ?
C8B C24B C25B C26B 3(3) . . . . ?
C23B C24B C25B C26B -139.7(18) . . . . ?
C8B C24B C25B C43B 146.5(16) . . . . ?
C23B C24B C25B C43B 4.3(19) . . . . ?
C43B C25B C26B C27B -4(3) . . . . ?
C24B C25B C26B C27B 135.3(18) . . . . ?
C43B C25B C26B C10B -141.7(17) . . . . ?
C24B C25B C26B C10B -2(3) . . . . ?
C9B C10B C26B C25B 0(3) . . . . ?
C11B C10B C26B C25B 140.8(18) . . . . ?
C9B C10B C26B C27B -141.6(18) . . . . ?
C11B C10B C26B C27B -1(2) . . . . ?
C25B C26B C27B C45B 3(3) . . . . ?
C10B C26B C27B C45B 143.4(18) . . . . ?
C25B C26B C27B C28B -145.7(18) . . . . ?
C10B C26B C27B C28B -5(2) . . . . ?
C45B C27B C28B C29B 0(3) . . . . ?
C26B C27B C28B C29B 145.5(17) . . . . ?
C45B C27B C28B C11B -137(2) . . . . ?
C26B C27B C28B C11B 9(2) . . . . ?
C12B C11B C28B C29B 3(3) . . . . ?
C10B C11B C28B C29B -144.7(17) . . . . ?
C12B C11B C28B C27B 139(2) . . . . ?
C10B C11B C28B C27B -9(2) . . . . ?
C27B C28B C29B C30B -136.9(17) . . . . ?
C11B C28B C29B C30B -3(2) . . . . ?
C27B C28B C29B C47B 1(2) . . . . ?
C11B C28B C29B C47B 135.0(17) . . . . ?
C14B C13B C30B C31B -9(3) . . . . ?
C12B C13B C30B C31B -138.0(17) . . . . ?
C14B C13B C30B C29B 130.0(19) . . . . ?
C12B C13B C30B C29B 1(3) . . . . ?
C28B C29B C30B C13B 1(3) . . . . ?
C47B C29B C30B C13B -140(2) . . . . ?
C28B C29B C30B C31B 143.3(17) . . . . ?
C47B C29B C30B C31B 2(2) . . . . ?
C13B C30B C31B C32B 2(3) . . . . ?
C29B C30B C31B C32B -144.9(18) . . . . ?
C13B C30B C31B C48B 147.7(18) . . . . ?
C29B C30B C31B C48B 1(2) . . . . ?
C30B C31B C32B C33B 134.5(19) . . . . ?
C48B C31B C32B C33B -9(2) . . . . ?
C30B C31B C32B C15B 1(3) . . . . ?
C48B C31B C32B C15B -142.9(15) . . . . ?
C14B C15B C32B C31B 4(2) . . . . ?
C16B C15B C32B C31B 138.6(15) . . . . ?
C14B C15B C32B C33B -138.8(17) . . . . ?
C16B C15B C32B C33B -4.6(18) . . . . ?
C31B C32B C33B C50B 7(2) . . . . ?
C15B C32B C33B C50B 145.7(16) . . . . ?
C31B C32B C33B C34B -133.2(17) . . . . ?
C15B C32B C33B C34B 5.4(19) . . . . ?
C17B C16B C34B C35B -3(3) . . . . ?
C15B C16B C34B C35B -145.5(17) . . . . ?
C17B C16B C34B C33B 143.2(17) . . . . ?
C15B C16B C34B C33B 0.9(18) . . . . ?
C50B C33B C34B C35B -1(3) . . . . ?
C32B C33B C34B C35B 139.2(18) . . . . ?
C50B C33B C34B C16B -144.1(16) . . . . ?
C32B C33B C34B C16B -4.1(19) . . . . ?
C16B C34B C35B C36B 3(3) . . . . ?
C33B C34B C35B C36B -135.3(18) . . . . ?
C16B C34B C35B C52B 139.2(17) . . . . ?
C33B C34B C35B C52B 1(3) . . . . ?
C17B C18B C36B C35B 1(3) . . . . ?
C19B C18B C36B C35B 140.7(18) . . . . ?
C17B C18B C36B C37B -137.6(18) . . . . ?
C19B C18B C36B C37B 2(3) . . . . ?
C34B C35B C36B C18B -2(3) . . . . ?
C52B C35B C36B C18B -141.4(19) . . . . ?
C34B C35B C36B C37B 144.6(18) . . . . ?
C52B C35B C36B C37B 5(2) . . . . ?
C18B C36B C37B C38B -1(3) . . . . ?
C35B C36B C37B C38B -145.6(17) . . . . ?
C18B C36B C37B C53B 137.4(19) . . . . ?
C35B C36B C37B C53B -7(2) . . . . ?
C36B C37B C38B C39B 139.3(17) . . . . ?
C53B C37B C38B C39B 2(2) . . . . ?
C36B C37B C38B C20B -2(2) . . . . ?
C53B C37B C38B C20B -139.7(17) . . . . ?
C19B C20B C38B C37B 5(3) . . . . ?
C21B C20B C38B C37B 146.0(17) . . . . ?
C19B C20B C38B C39B -137.8(19) . . . . ?
C21B C20B C38B C39B 3(2) . . . . ?
C37B C38B C39B C40B -4(3) . . . . ?
C20B C38B C39B C40B 140(2) . . . . ?
C37B C38B C39B C22B -147.5(17) . . . . ?
C20B C38B C39B C22B -4(2) . . . . ?
C23B C22B C39B C40B -5(3) . . . . ?
C21B C22B C39B C40B -144.9(18) . . . . ?
C23B C22B C39B C38B 142.2(17) . . . . ?
C21B C22B C39B C38B 3(2) . . . . ?
C38B C39B C40B C41B -133(2) . . . . ?
C22B C39B C40B C41B 6(3) . . . . ?
C38B C39B C40B C54B 3(3) . . . . ?
C22B C39B C40B C54B 141.9(18) . . . . ?
C39B C40B C41B C42B -5(3) . . . . ?
C54B C40B C41B C42B -144.4(19) . . . . ?
C39B C40B C41B C56B 141.3(19) . . . . ?
C54B C40B C41B C56B 2(2) . . . . ?
C56B C41B C42B C43B 0(3) . . . . ?
C40B C41B C42B C43B 139.9(18) . . . . ?
C56B C41B C42B C23B -137.1(18) . . . . ?
C40B C41B C42B C23B 3(3) . . . . ?
C22B C23B C42B C41B -2(3) . . . . ?
C24B C23B C42B C41B 143.8(17) . . . . ?
C22B C23B C42B C43B -142.4(16) . . . . ?
C24B C23B C42B C43B 3.6(19) . . . . ?
C26B C25B C43B C44B 4(3) . . . . ?
C24B C25B C43B C44B -142.5(17) . . . . ?
C26B C25B C43B C42B 144.5(17) . . . . ?
C24B C25B C43B C42B -1.9(19) . . . . ?
C41B C42B C43B C44B 2(2) . . . . ?
C23B C42B C43B C44B 142.7(16) . . . . ?
C41B C42B C43B C25B -141.7(17) . . . . ?
C23B C42B C43B C25B -1(2) . . . . ?
C25B C43B C44B C57B 134.9(17) . . . . ?
C42B C43B C44B C57B -3(3) . . . . ?
C25B C43B C44B C45B -2(2) . . . . ?
C42B C43B C44B C45B -140.5(17) . . . . ?
C26B C27B C45B C44B -1(3) . . . . ?
C28B C27B C45B C44B 139.8(18) . . . . ?
C26B C27B C45B C46B -140.3(18) . . . . ?
C28B C27B C45B C46B 0(3) . . . . ?
C43B C44B C45B C27B 1(3) . . . . ?
C57B C44B C45B C27B -144.9(18) . . . . ?
C43B C44B C45B C46B 143.8(17) . . . . ?
C57B C44B C45B C46B -2(2) . . . . ?
C27B C45B C46B C47B -2(3) . . . . ?
C44B C45B C46B C47B -146.2(17) . . . . ?
C27B C45B C46B C58B 142.2(18) . . . . ?
C44B C45B C46B C58B -2(2) . . . . ?
C58B C46B C47B C48B 2(3) . . . . ?
C45B C46B C47B C48B 141.2(17) . . . . ?
C58B C46B C47B C29B -136.4(18) . . . . ?
C45B C46B C47B C29B 3(3) . . . . ?
C28B C29B C47B C46B -2(3) . . . . ?
C30B C29B C47B C46B 137.9(19) . . . . ?
C28B C29B C47B C48B -144.9(17) . . . . ?
C30B C29B C47B C48B -5(2) . . . . ?
C46B C47B C48B C49B 0(3) . . . . ?
C29B C47B C48B C49B 146.3(17) . . . . ?
C46B C47B C48B C31B -141.5(17) . . . . ?
C29B C47B C48B C31B 5(2) . . . . ?
C32B C31B C48B C49B 3(2) . . . . ?
C30B C31B C48B C49B -146.7(17) . . . . ?
C32B C31B C48B C47B 146.1(16) . . . . ?
C30B C31B C48B C47B -4(2) . . . . ?
C47B C48B C49B C59B 0(2) . . . . ?
C31B C48B C49B C59B 137.8(16) . . . . ?
C47B C48B C49B C50B -133.8(17) . . . . ?
C31B C48B C49B C50B 4(2) . . . . ?
C34B C33B C50B C51B 0(2) . . . . ?
C32B C33B C50B C51B -139.3(16) . . . . ?
C34B C33B C50B C49B 139.9(15) . . . . ?
C32B C33B C50B C49B 1(2) . . . . ?
C48B C49B C50B C33B -7(2) . . . . ?
C59B C49B C50B C33B -146.7(16) . . . . ?
C48B C49B C50B C51B 134.9(18) . . . . ?
C59B C49B C50B C51B -5.3(19) . . . . ?
C33B C50B C51B C52B 2(3) . . . . ?
C49B C50B C51B C52B -140.3(19) . . . . ?
C33B C50B C51B C60B 147.3(17) . . . . ?
C49B C50B C51B C60B 5(2) . . . . ?
C60B C51B C52B C53B -5(3) . . . . ?
C50B C51B C52B C53B 136.8(18) . . . . ?
C60B C51B C52B C35B -143.6(18) . . . . ?
C50B C51B C52B C35B -2(3) . . . . ?
C34B C35B C52B C51B 0(2) . . . . ?
C36B C35B C52B C51B 140.5(18) . . . . ?
C34B C35B C52B C53B -142.2(17) . . . . ?
C36B C35B C52B C53B -2(2) . . . . ?
C51B C52B C53B C54B 3(3) . . . . ?
C35B C52B C53B C54B 142.4(18) . . . . ?
C51B C52B C53B C37B -141.8(17) . . . . ?
C35B C52B C53B C37B -2.0(19) . . . . ?
C38B C37B C53B C54B 2(3) . . . . ?
C36B C37B C53B C54B -135.8(19) . . . . ?
C38B C37B C53B C52B 143.4(16) . . . . ?
C36B C37B C53B C52B 6(2) . . . . ?
C52B C53B C54B C55B -3(3) . . . . ?
C37B C53B C54B C55B 132.7(18) . . . . ?
C52B C53B C54B C40B -138.5(17) . . . . ?
C37B C53B C54B C40B -3(3) . . . . ?
C39B C40B C54B C53B 1(3) . . . . ?
C41B C40B C54B C53B 142.8(19) . . . . ?
C39B C40B C54B C55B -138.9(19) . . . . ?
C41B C40B C54B C55B 3(2) . . . . ?
C53B C54B C55B C60B 5(3) . . . . ?
C40B C54B C55B C60B 143.8(19) . . . . ?
C53B C54B C55B C56B -145.4(18) . . . . ?
C40B C54B C55B C56B -7(2) . . . . ?
C42B C41B C56B C57B -1(3) . . . . ?
C40B C41B C56B C57B -145.1(17) . . . . ?
C42B C41B C56B C55B 138(2) . . . . ?
C40B C41B C56B C55B -7(2) . . . . ?
C60B C55B C56B C57B 0(3) . . . . ?
C54B C55B C56B C57B 148.1(17) . . . . ?
C60B C55B C56B C41B -140(2) . . . . ?
C54B C55B C56B C41B 8(2) . . . . ?
C41B C56B C57B C44B 0(2) . . . . ?
C55B C56B C57B C44B -136.7(17) . . . . ?
C41B C56B C57B C58B 135.7(17) . . . . ?
C55B C56B C57B C58B -1(2) . . . . ?
C43B C44B C57B C56B 3(3) . . . . ?
C45B C44B C57B C56B 143.0(16) . . . . ?
C43B C44B C57B C58B -135.2(18) . . . . ?
C45B C44B C57B C58B 5(2) . . . . ?
C47B C46B C58B C59B -3(3) . . . . ?
C45B C46B C58B C59B -143.8(17) . . . . ?
C47B C46B C58B C57B 145.7(17) . . . . ?
C45B C46B C58B C57B 5(2) . . . . ?
C56B C57B C58B C59B 1(3) . . . . ?
C44B C57B C58B C59B 138.2(18) . . . . ?
C56B C57B C58B C46B -144.1(16) . . . . ?
C44B C57B C58B C46B -7(2) . . . . ?
C46B C58B C59B C60B 140.3(16) . . . . ?
C57B C58B C59B C60B 0(3) . . . . ?
C46B C58B C59B C49B 3(2) . . . . ?
C57B C58B C59B C49B -137.5(17) . . . . ?
C48B C49B C59B C58B -1(2) . . . . ?
C50B C49B C59B C58B 141.7(16) . . . . ?
C48B C49B C59B C60B -139.3(16) . . . . ?
C50B C49B C59B C60B 3.4(18) . . . . ?
C54B C55B C60B C51B -8(3) . . . . ?
C56B C55B C60B C51B 135.7(19) . . . . ?
C54B C55B C60B C59B -143.0(18) . . . . ?
C56B C55B C60B C59B 1(3) . . . . ?
C52B C51B C60B C55B 8(3) . . . . ?
C50B C51B C60B C55B -141.9(18) . . . . ?
C52B C51B C60B C59B 147.0(17) . . . . ?
C50B C51B C60B C59B -3(2) . . . . ?
C58B C59B C60B C55B -1(2) . . . . ?
C49B C59B C60B C55B 140.2(17) . . . . ?
C58B C59B C60B C51B -141.4(17) . . . . ?
C49B C59B C60B C51B 0(2) . . . . ?

loop_
_platon_squeeze_void_nr
_platon_squeeze_void_average_x
_platon_squeeze_void_average_y
_platon_squeeze_void_average_z
_platon_squeeze_void_volume
_platon_squeeze_void_count_electrons
_platon_squeeze_void_content
1 0.750 0.078 0.250 18 0 ' '
2 0.795 0.500 0.795 850 217 ' '
3 0.141 0.317 0.849 22 1 ' '
4 0.359 0.317 0.651 22 1 ' '
5 0.641 0.683 0.349 23 1 ' '
6 0.859 0.683 0.151 22 1 ' '
7 0.250 0.921 0.750 18 0 ' '
